data_4101303
loop_
_publ_author_name
'Esenturk, Emren N'
'Fettinger, James'
'Eichhorn, Bryan'

_publ_section_title
;
 The Pb12(2-) and Pb10(2-) zintl ions and the M@Pb12(2-) and M@Pb10(2-)
 cluster series where M = Ni, Pd, Pt.
;
_journal_issue 28
_journal_name_full 'Journal of the American Chemical Society'
_journal_page_first 9178
_journal_page_last 9186
_journal_paper_doi 10.1021/ja061842m
_journal_volume 128
_journal_year 2006
_chemical_formula_sum 'C43 H80 K2 N4 O12 Pb12 Pd'
_chemical_formula_weight 3515.99
_chemical_name_systematic
; 
 ? 
;
_space_group_IT_number 2
_symmetry_cell_setting triclinic
_symmetry_space_group_name_Hall '-P 1'
_symmetry_space_group_name_H-M 'P -1'
_atom_sites_solution_hydrogens geom
_atom_sites_solution_primary direct
_atom_sites_solution_secondary difmap
_audit_creation_method SHELXL-97
_cell_angle_alpha 72.1144(15)
_cell_angle_beta 85.2884(16)
_cell_angle_gamma 64.1532(15)
_cell_formula_units_Z 2
_cell_length_a 13.5900(11)
_cell_length_b 13.9389(11)
_cell_length_c 22.1236(17)
_cell_measurement_reflns_used 8441
_cell_measurement_temperature 173(2)
_cell_measurement_theta_max 26.540
_cell_measurement_theta_min 2.200
_cell_volume 3582.8(5)
_computing_cell_refinement 'Bruker SMART'
_computing_data_collection 'Bruker SMART'
_computing_data_reduction 'Bruker SAINT'
_computing_molecular_graphics 'Bruker SHELXTL'
_computing_publication_material 'Bruker SHELXTL'
_computing_structure_refinement 'SHELXL-97 (Sheldrick, 1997)'
_computing_structure_solution 'SHELXS-97 (Sheldrick, 1990)'
_diffrn_ambient_temperature 173(2)
_diffrn_measured_fraction_theta_full 0.998
_diffrn_measured_fraction_theta_max 0.998
_diffrn_measurement_device_type 'CCD area detector'
_diffrn_measurement_method 'phi and omega scans'
_diffrn_radiation_monochromator graphite
_diffrn_radiation_source 'fine-focus sealed tube'
_diffrn_radiation_type MoK\a
_diffrn_radiation_wavelength 0.71073
_diffrn_reflns_av_R_equivalents 0.0000
_diffrn_reflns_av_sigmaI/netI 0.1147
_diffrn_reflns_limit_h_max 0
_diffrn_reflns_limit_h_min -16
_diffrn_reflns_limit_k_max 14
_diffrn_reflns_limit_k_min -16
_diffrn_reflns_limit_l_max 26
_diffrn_reflns_limit_l_min -26
_diffrn_reflns_number 17417
_diffrn_reflns_theta_full 25.00
_diffrn_reflns_theta_max 25.00
_diffrn_reflns_theta_min 1.98
_exptl_absorpt_coefficient_mu 28.485
_exptl_absorpt_correction_T_max 0.9452
_exptl_absorpt_correction_T_min 0.0540
_exptl_crystal_colour Orange
_exptl_crystal_density_diffrn 3.259
_exptl_crystal_density_meas 0
_exptl_crystal_density_method 'not measured'
_exptl_crystal_description Plate
_exptl_crystal_F_000 3060
_exptl_crystal_size_max 0.25
_exptl_crystal_size_mid 0.09
_exptl_crystal_size_min 0.00
_refine_diff_density_max 2.612
_refine_diff_density_min -2.208
_refine_diff_density_rms 0.324
_refine_ls_extinction_method none
_refine_ls_goodness_of_fit_ref 0.996
_refine_ls_hydrogen_treatment mixed
_refine_ls_matrix_type full
_refine_ls_number_parameters 668
_refine_ls_number_reflns 17424
_refine_ls_number_restraints 94
_refine_ls_restrained_S_all 0.995
_refine_ls_R_factor_all 0.1014
_refine_ls_R_factor_gt 0.0596
_refine_ls_shift/su_max 0.001
_refine_ls_shift/su_mean 0.000
_refine_ls_structure_factor_coef Fsqd
_refine_ls_weighting_details 'calc w=1/[\s^2^(Fo^2^)+(0.0826P)^2^+0.0000P] where P=(Fo^2^+2Fc^2^)/3'
_refine_ls_weighting_scheme calc
_refine_ls_wR_factor_gt 0.1560
_refine_ls_wR_factor_ref 0.1671
_reflns_number_gt 10936
_reflns_number_total 17424
_reflns_threshold_expression >2sigma(I)
_cod_data_source_file ja061842msi20060317_122526.cif
_cod_data_source_block twin54st
_cod_depositor_comments
;
The following automatic conversions were performed:
'_symmetry_cell_setting' value 'Triclinic' changed to 'triclinic'
according to '/home/saulius/struct/CIF-dictionaries/cif_core.dic'
dictionary named 'cif_core.dic' version 2.4.1 from 2010-06-29.

Automatic conversion script
Id: cif_fix_enum 1527 2010-12-29 10:47:43Z saulius 
;
_cod_original_sg_symbol_H-M P-1
_cod_database_code 4101303

loop_
_symmetry_equiv_pos_as_xyz
'x, y, z'
'-x, -y, -z'

loop_
_atom_site_label
_atom_site_type_symbol
_atom_site_fract_x
_atom_site_fract_y
_atom_site_fract_z
_atom_site_U_iso_or_equiv
_atom_site_adp_type
_atom_site_occupancy
_atom_site_symmetry_multiplicity
_atom_site_calc_flag
_atom_site_refinement_flags
Pb1 Pb 0.89708(7) 0.68785(7) 0.41749(5) 0.0461(2) Uani 1 1 d .
Pb2 Pb 1.05953(8) 0.76599(7) 0.32452(6) 0.0585(3) Uani 1 1 d .
Pb3 Pb 0.81288(8) 0.85638(7) 0.27685(6) 0.0620(3) Uani 1 1 d .
Pb4 Pb 0.73914(7) 0.66065(7) 0.33180(5) 0.0465(2) Uani 1 1 d .
Pb5 Pb 0.94269(7) 0.44567(7) 0.41639(5) 0.0424(2) Uani 1 1 d .
Pb6 Pb 1.13961(7) 0.51138(7) 0.41126(5) 0.0430(2) Uani 1 1 d .
Pb7 Pb 1.20626(7) 0.56860(8) 0.26621(5) 0.0514(3) Uani 1 1 d .
Pb8 Pb 1.00427(9) 0.78299(10) 0.18252(6) 0.0770(4) Uani 1 1 d .
Pb9 Pb 0.80808(9) 0.71434(11) 0.18830(5) 0.0774(4) Uani 1 1 d .
Pb10 Pb 0.88550(8) 0.46123(9) 0.27521(5) 0.0571(3) Uani 1 1 d .
Pb11 Pb 1.13365(7) 0.37259(7) 0.32162(5) 0.0501(3) Uani 1 1 d .
Pb12 Pb 1.04785(9) 0.53853(11) 0.18160(5) 0.0724(4) Uani 1 1 d .
Pd1 Pd 0.97297(12) 0.61537(12) 0.29719(8) 0.0283(3) Uani 1 1 d .
K21 K 0.5178(3) 0.7327(3) 0.0082(2) 0.0282(9) Uani 1 1 d .
C21 C 0.434(2) 0.6439(19) 0.1727(12) 0.056(7) Uani 1 1 d U
H21A H 0.4180 0.6461 0.2168 0.067 Uiso 1 1 calc R
H21B H 0.3765 0.6319 0.1559 0.067 Uiso 1 1 calc R
N21 N 0.4303(15) 0.7542(15) 0.1329(8) 0.042(5) Uani 1 1 d .
C22 C 0.542(2) 0.548(2) 0.1735(14) 0.075(9) Uani 1 1 d .
H22A H 0.6008 0.5628 0.1866 0.090 Uiso 1 1 calc R
H22B H 0.5434 0.4794 0.2048 0.090 Uiso 1 1 calc R
N22 N 0.6024(16) 0.7127(17) -0.1189(9) 0.051(5) Uani 1 1 d .
O22 O 0.5600(12) 0.5336(12) 0.1123(7) 0.044(4) Uani 1 1 d .
C23 C 0.665(2) 0.4474(19) 0.1105(14) 0.065(8) Uani 1 1 d .
H23A H 0.6749 0.3778 0.1446 0.078 Uiso 1 1 calc R
H23B H 0.7223 0.4691 0.1177 0.078 Uiso 1 1 calc R
C24 C 0.675(2) 0.4280(18) 0.0481(15) 0.061(8) Uani 1 1 d .
H24A H 0.7472 0.3649 0.0478 0.074 Uiso 1 1 calc R
H24B H 0.6175 0.4067 0.0412 0.074 Uiso 1 1 calc R
O24 O 0.6665(11) 0.5235(12) -0.0021(8) 0.048(4) Uani 1 1 d .
C25 C 0.670(2) 0.512(2) -0.0664(14) 0.069(9) Uani 1 1 d .
H25A H 0.7283 0.4381 -0.0666 0.083 Uiso 1 1 calc R
H25B H 0.5992 0.5165 -0.0785 0.083 Uiso 1 1 calc R
C26 C 0.691(2) 0.600(2) -0.1125(15) 0.084(11) Uani 1 1 d .
H26A H 0.7006 0.5866 -0.1544 0.101 Uiso 1 1 calc R
H26B H 0.7607 0.5970 -0.0991 0.101 Uiso 1 1 calc R
C27 C 0.513(2) 0.734(2) -0.1623(13) 0.076(9) Uani 1 1 d .
H27A H 0.5002 0.6658 -0.1514 0.092 Uiso 1 1 calc R
H27B H 0.5367 0.7471 -0.2063 0.092 Uiso 1 1 calc R
C28 C 0.405(2) 0.832(2) -0.1606(14) 0.071(8) Uani 1 1 d .
H28A H 0.4153 0.9013 -0.1724 0.086 Uiso 1 1 calc R
H28B H 0.3505 0.8413 -0.1916 0.086 Uiso 1 1 calc R
O28 O 0.3672(11) 0.8119(11) -0.0986(7) 0.043(4) Uani 1 1 d .
C29 C 0.267(2) 0.9012(17) -0.0993(11) 0.056(7) Uani 1 1 d .
H29A H 0.2164 0.9114 -0.1329 0.067 Uiso 1 1 calc R
H29B H 0.2766 0.9707 -0.1086 0.067 Uiso 1 1 calc R
C30 C 0.2195(17) 0.8770(18) -0.0337(12) 0.050(6) Uani 1 1 d .
H30A H 0.1469 0.9394 -0.0338 0.060 Uiso 1 1 calc R
H30B H 0.2094 0.8078 -0.0249 0.060 Uiso 1 1 calc R
O30 O 0.2898(10) 0.8643(12) 0.0139(8) 0.046(4) Uani 1 1 d .
C31 C 0.2506(18) 0.836(2) 0.0759(12) 0.050(7) Uani 1 1 d .
H31A H 0.1732 0.8892 0.0764 0.060 Uiso 1 1 calc R
H31B H 0.2546 0.7598 0.0870 0.060 Uiso 1 1 calc R
C32 C 0.3159(18) 0.840(2) 0.1208(11) 0.052(7) Uani 1 1 d .
H32A H 0.2801 0.8345 0.1617 0.063 Uiso 1 1 calc R
H32B H 0.3166 0.9146 0.1061 0.063 Uiso 1 1 calc R
C33 C 0.4998(18) 0.7836(19) 0.1666(11) 0.047(6) Uani 1 1 d .
H33A H 0.5692 0.7165 0.1837 0.057 Uiso 1 1 calc R
H33B H 0.4609 0.8082 0.2028 0.057 Uiso 1 1 calc R
C34 C 0.5246(17) 0.8761(17) 0.1217(10) 0.038(5) Uani 1 1 d .
H34A H 0.4553 0.9435 0.1048 0.046 Uiso 1 1 calc R
H34B H 0.5684 0.8959 0.1451 0.046 Uiso 1 1 calc R
O34 O 0.5835(11) 0.8407(12) 0.0707(7) 0.042(4) Uani 1 1 d .
C35 C 0.6389(17) 0.9044(18) 0.0379(11) 0.040(5) Uani 1 1 d U
H35A H 0.6809 0.9134 0.0686 0.048 Uiso 1 1 calc R
H35B H 0.5855 0.9797 0.0128 0.048 Uiso 1 1 calc R
C36 C 0.7141(16) 0.8462(18) -0.0048(12) 0.048(6) Uani 1 1 d .
H36A H 0.7587 0.8862 -0.0256 0.058 Uiso 1 1 calc R
H36B H 0.7643 0.7691 0.0199 0.058 Uiso 1 1 calc R
O36 O 0.6496(10) 0.8434(11) -0.0522(7) 0.038(4) Uani 1 1 d .
C37 C 0.719(2) 0.797(2) -0.0995(14) 0.070(9) Uani 1 1 d .
H37A H 0.7734 0.7196 -0.0791 0.085 Uiso 1 1 calc R
H37B H 0.7583 0.8427 -0.1206 0.085 Uiso 1 1 calc R
C38 C 0.643(2) 0.800(2) -0.1483(11) 0.066(8) Uani 1 1 d .
H38A H 0.5799 0.8744 -0.1620 0.079 Uiso 1 1 calc R
H38B H 0.6831 0.7849 -0.1862 0.079 Uiso 1 1 calc R
K41 K 0.6599(3) 0.1488(3) 0.5251(2) 0.0302(10) Uani 1 1 d .
C41 C 0.7050(16) 0.1210(15) 0.6968(9) 0.031(5) Uani 1 1 d U
H41A H 0.6920 0.1018 0.7427 0.037 Uiso 1 1 calc R
H41B H 0.7843 0.1002 0.6930 0.037 Uiso 1 1 calc R
N41 N 0.6761(13) 0.0531(13) 0.6684(9) 0.039(5) Uani 1 1 d .
C42 C 0.6448(16) 0.2419(16) 0.6685(9) 0.038(5) Uani 1 1 d .
H42A H 0.6684 0.2808 0.6908 0.045 Uiso 1 1 calc R
H42B H 0.5654 0.2646 0.6734 0.045 Uiso 1 1 calc R
N42 N 0.6455(14) 0.2433(13) 0.3807(8) 0.036(4) Uani 1 1 d .
O42 O 0.6651(10) 0.2742(10) 0.6007(6) 0.033(3) Uani 1 1 d .
C43 C 0.6268(19) 0.3896(16) 0.5709(11) 0.047(6) Uani 1 1 d .
H43A H 0.6523 0.4225 0.5964 0.057 Uiso 1 1 calc R
H43B H 0.5457 0.4257 0.5680 0.057 Uiso 1 1 calc R
C44 C 0.6678(19) 0.4109(19) 0.5058(12) 0.051(7) Uani 1 1 d .
H44A H 0.6446 0.4922 0.4863 0.062 Uiso 1 1 calc R
H44B H 0.7489 0.3731 0.5086 0.062 Uiso 1 1 calc R
O44 O 0.6274(11) 0.3715(11) 0.4677(7) 0.037(3) Uani 1 1 d .
C45 C 0.668(2) 0.3916(19) 0.4085(14) 0.058(7) Uani 1 1 d .
H45A H 0.7479 0.3463 0.4121 0.069 Uiso 1 1 calc R
H45B H 0.6529 0.4714 0.3920 0.069 Uiso 1 1 calc R
C46 C 0.618(2) 0.3646(18) 0.3631(10) 0.047(6) Uani 1 1 d .
H46A H 0.6442 0.3878 0.3204 0.057 Uiso 1 1 calc R
H46B H 0.5378 0.4080 0.3608 0.057 Uiso 1 1 calc R
C47 C 0.7523(18) 0.184(2) 0.3563(11) 0.053(7) Uani 1 1 d .
H47A H 0.8023 0.2157 0.3618 0.064 Uiso 1 1 calc R
H47B H 0.7418 0.1979 0.3101 0.064 Uiso 1 1 calc R
C48 C 0.8051(16) 0.0618(18) 0.3877(11) 0.042(6) Uani 1 1 d .
H48A H 0.7544 0.0293 0.3848 0.050 Uiso 1 1 calc R
H48B H 0.8721 0.0265 0.3662 0.050 Uiso 1 1 calc R
O48 O 0.8326(11) 0.0405(10) 0.4530(7) 0.036(3) Uani 1 1 d .
C49 C 0.8950(15) -0.0781(15) 0.4867(12) 0.041(6) Uani 1 1 d .
H49A H 0.9616 -0.1101 0.4640 0.050 Uiso 1 1 calc R
H49B H 0.8501 -0.1186 0.4877 0.050 Uiso 1 1 calc R
C50 C 0.9269(15) -0.0925(16) 0.5533(11) 0.038(6) Uani 1 1 d .
H50A H 0.9761 -0.1719 0.5746 0.045 Uiso 1 1 calc R
H50B H 0.9664 -0.0470 0.5525 0.045 Uiso 1 1 calc R
O50 O 0.8328(10) -0.0587(11) 0.5866(8) 0.042(4) Uani 1 1 d .
C51 C 0.8620(17) -0.0791(17) 0.6508(11) 0.044(6) Uani 1 1 d .
H51A H 0.8905 -0.0264 0.6539 0.053 Uiso 1 1 calc R
H51B H 0.9196 -0.1563 0.6683 0.053 Uiso 1 1 calc R
C52 C 0.7572(16) -0.0627(18) 0.6887(11) 0.042(6) Uani 1 1 d .
H52A H 0.7257 -0.1110 0.6821 0.050 Uiso 1 1 calc R
H52B H 0.7770 -0.0855 0.7347 0.050 Uiso 1 1 calc R
C53 C 0.570(2) 0.053(2) 0.6928(13) 0.060(7) Uani 1 1 d .
H53A H 0.5222 0.1271 0.6986 0.072 Uiso 1 1 calc R
H53B H 0.5844 -0.0040 0.7348 0.072 Uiso 1 1 calc R
C54 C 0.5117(16) 0.0299(18) 0.6479(10) 0.038(5) Uani 1 1 d .
H54A H 0.5576 -0.0461 0.6446 0.046 Uiso 1 1 calc R
H54B H 0.4421 0.0310 0.6659 0.046 Uiso 1 1 calc R
O54 O 0.4882(10) 0.1092(11) 0.5853(7) 0.037(4) Uani 1 1 d .
C55 C 0.4096(18) 0.1048(19) 0.5525(13) 0.051(7) Uani 1 1 d .
H55A H 0.3417 0.1201 0.5757 0.061 Uiso 1 1 calc R
H55B H 0.4359 0.0301 0.5466 0.061 Uiso 1 1 calc R
C56 C 0.3892(19) 0.191(2) 0.4908(14) 0.061(8) Uani 1 1 d .
H56A H 0.3298 0.1931 0.4666 0.073 Uiso 1 1 calc R
H56B H 0.3625 0.2644 0.4984 0.073 Uiso 1 1 calc R
O56 O 0.4812(10) 0.1772(11) 0.4520(7) 0.036(4) Uani 1 1 d .
C57 C 0.4571(16) 0.2541(18) 0.3898(11) 0.041(6) Uani 1 1 d .
H57A H 0.4296 0.3314 0.3920 0.050 Uiso 1 1 calc R
H57B H 0.4002 0.2495 0.3671 0.050 Uiso 1 1 calc R
C58 C 0.5600(17) 0.2244(17) 0.3558(11) 0.043(6) Uani 1 1 d .
H58A H 0.5900 0.1445 0.3582 0.051 Uiso 1 1 calc R
H58B H 0.5423 0.2688 0.3103 0.051 Uiso 1 1 calc R
C61 C 0.9879(13) 0.1833(19) 0.1414(10) 0.104(11) Uani 1 1 d DU
C62 C 1.0040(14) 0.1449(16) 0.0900(12) 0.078(8) Uani 1 1 d DU
H62 H 1.0178 0.0697 0.0955 0.093 Uiso 1 1 calc R
C63 C 1.0000(16) 0.215(2) 0.0306(11) 0.094(10) Uani 1 1 d DU
H63 H 1.0113 0.1883 -0.0053 0.113 Uiso 1 1 calc R
C64 C 0.9799(17) 0.323(2) 0.0226(12) 0.127(14) Uani 1 1 d DU
H64 H 0.9770 0.3714 -0.0189 0.152 Uiso 1 1 calc R
C65 C 0.9641(18) 0.3611(19) 0.0740(14) 0.150(17) Uani 1 1 d DU
H65 H 0.9503 0.4363 0.0684 0.180 Uiso 1 1 calc R
C66 C 0.9681(16) 0.291(2) 0.1335(12) 0.088(10) Uani 1 1 d DU
H66 H 0.9571 0.3175 0.1694 0.106 Uiso 1 1 calc R
C67 C 0.994(2) 0.111(4) 0.193(3) 0.21(3) Uani 1 1 d DU
H67A H 1.0089 0.0406 0.1850 0.318 Uiso 1 1 calc R
H67B H 0.9237 0.1366 0.2132 0.318 Uiso 1 1 calc R
H67C H 1.0524 0.0994 0.2211 0.318 Uiso 1 1 calc R

loop_
_atom_site_aniso_label
_atom_site_aniso_U_11
_atom_site_aniso_U_22
_atom_site_aniso_U_33
_atom_site_aniso_U_23
_atom_site_aniso_U_13
_atom_site_aniso_U_12
Pb1 0.0528(6) 0.0441(5) 0.0464(6) -0.0274(5) 0.0192(5) -0.0191(4)
Pb2 0.0544(6) 0.0407(5) 0.0918(9) -0.0251(6) 0.0195(6) -0.0297(5)
Pb3 0.0470(6) 0.0315(5) 0.0736(8) 0.0057(5) 0.0145(5) -0.0033(4)
Pb4 0.0262(4) 0.0483(5) 0.0575(7) -0.0127(5) 0.0115(4) -0.0132(4)
Pb5 0.0469(5) 0.0353(5) 0.0431(6) -0.0040(4) 0.0065(4) -0.0220(4)
Pb6 0.0396(5) 0.0472(5) 0.0434(6) -0.0145(5) -0.0056(4) -0.0179(4)
Pb7 0.0312(5) 0.0626(6) 0.0646(7) -0.0258(5) 0.0209(5) -0.0228(5)
Pb8 0.0636(7) 0.0784(8) 0.0543(8) 0.0153(6) 0.0212(6) -0.0267(6)
Pb9 0.0471(6) 0.1146(10) 0.0386(7) -0.0019(7) -0.0108(5) -0.0187(6)
Pb10 0.0440(6) 0.0804(7) 0.0723(8) -0.0500(6) 0.0101(5) -0.0325(5)
Pb11 0.0354(5) 0.0385(5) 0.0795(8) -0.0334(5) 0.0068(5) -0.0091(4)
Pb12 0.0580(7) 0.1229(10) 0.0462(7) -0.0520(7) 0.0223(6) -0.0338(7)
Pd1 0.0225(7) 0.0315(8) 0.0279(9) -0.0087(7) 0.0061(6) -0.0100(6)
K21 0.030(2) 0.029(2) 0.028(2) -0.010(2) 0.006(2) -0.0143(19)
C21 0.058(10) 0.064(10) 0.049(10) -0.015(8) 0.022(8) -0.034(8)
N21 0.049(12) 0.059(12) 0.030(11) -0.016(10) 0.002(9) -0.032(10)
C22 0.11(2) 0.064(18) 0.07(2) -0.004(16) 0.012(19) -0.064(18)
N22 0.049(12) 0.065(14) 0.042(13) -0.027(11) 0.013(10) -0.023(11)
O22 0.054(10) 0.040(9) 0.039(10) -0.003(8) -0.002(8) -0.025(8)
C23 0.049(16) 0.032(14) 0.09(3) 0.011(14) -0.005(15) -0.016(12)
C24 0.048(16) 0.029(13) 0.10(2) -0.021(15) -0.001(15) -0.006(12)
O24 0.044(9) 0.033(9) 0.070(13) -0.023(9) 0.010(9) -0.015(7)
C25 0.062(17) 0.055(16) 0.11(3) -0.063(18) 0.031(17) -0.021(14)
C26 0.09(2) 0.09(2) 0.12(3) -0.07(2) 0.08(2) -0.076(19)
C27 0.08(2) 0.10(2) 0.039(17) -0.031(16) 0.037(16) -0.027(18)
C28 0.067(19) 0.07(2) 0.06(2) 0.003(16) -0.023(16) -0.031(16)
O28 0.029(8) 0.033(8) 0.043(11) -0.003(7) -0.009(7) 0.006(7)
C29 0.09(2) 0.030(12) 0.031(15) 0.018(11) -0.044(14) -0.023(13)
C30 0.039(13) 0.040(13) 0.060(18) -0.023(12) -0.017(13) 0.001(11)
O30 0.024(8) 0.061(10) 0.061(12) -0.033(9) 0.007(8) -0.016(7)
C31 0.039(14) 0.067(16) 0.060(18) -0.028(14) 0.027(13) -0.035(13)
C32 0.057(16) 0.086(19) 0.041(16) -0.048(15) 0.023(13) -0.039(15)
C33 0.045(14) 0.067(16) 0.047(16) -0.029(13) 0.008(12) -0.033(13)
C34 0.046(13) 0.048(13) 0.033(13) -0.031(11) 0.000(11) -0.018(11)
O34 0.045(9) 0.054(9) 0.041(10) -0.005(8) -0.011(7) -0.038(8)
C35 0.040(9) 0.050(9) 0.039(9) -0.008(7) -0.012(7) -0.028(7)
C36 0.023(12) 0.053(14) 0.067(19) -0.006(13) -0.010(12) -0.022(11)
O36 0.028(8) 0.048(9) 0.029(9) 0.008(7) -0.003(7) -0.020(7)
C37 0.073(19) 0.09(2) 0.07(2) -0.040(18) 0.043(17) -0.054(17)
C38 0.10(2) 0.067(17) 0.029(15) -0.006(13) 0.046(15) -0.045(16)
K41 0.033(2) 0.033(2) 0.030(3) -0.013(2) 0.009(2) -0.017(2)
C41 0.035(8) 0.035(8) 0.019(8) -0.004(6) -0.003(7) -0.014(7)
N41 0.031(10) 0.034(10) 0.057(13) -0.023(9) 0.017(9) -0.013(8)
C42 0.040(12) 0.041(12) 0.021(12) -0.015(10) 0.002(10) -0.004(10)
N42 0.051(11) 0.039(10) 0.016(9) -0.007(8) -0.005(8) -0.017(9)
O42 0.043(8) 0.032(8) 0.024(8) -0.017(7) -0.002(7) -0.010(6)
C43 0.057(15) 0.024(11) 0.040(15) -0.005(10) -0.034(12) 0.004(10)
C44 0.057(15) 0.054(15) 0.051(17) -0.005(13) -0.026(13) -0.033(13)
O44 0.054(9) 0.041(8) 0.023(8) -0.005(7) 0.002(7) -0.030(7)
C45 0.059(16) 0.049(15) 0.09(2) -0.034(15) 0.014(15) -0.039(13)
C46 0.074(17) 0.058(15) 0.018(12) -0.003(11) 0.011(12) -0.043(14)
C47 0.053(15) 0.09(2) 0.022(13) -0.027(13) 0.021(12) -0.033(14)
C48 0.025(11) 0.053(15) 0.051(16) -0.031(13) 0.010(11) -0.011(10)
O48 0.044(8) 0.033(8) 0.038(10) -0.022(7) 0.012(7) -0.017(7)
C49 0.025(11) 0.018(10) 0.08(2) -0.017(11) 0.016(12) -0.011(9)
C50 0.022(11) 0.021(10) 0.064(18) -0.006(10) 0.001(11) -0.008(9)
O50 0.025(8) 0.036(8) 0.057(11) -0.025(8) 0.015(7) -0.001(6)
C51 0.047(14) 0.032(12) 0.047(16) -0.014(11) 0.031(12) -0.016(10)
C52 0.033(12) 0.055(14) 0.038(14) -0.017(12) 0.015(11) -0.018(11)
C53 0.064(17) 0.054(15) 0.07(2) -0.036(15) 0.025(15) -0.029(14)
C54 0.036(12) 0.053(13) 0.031(13) -0.007(11) 0.025(10) -0.031(11)
O54 0.032(8) 0.044(8) 0.044(10) -0.022(8) 0.025(7) -0.021(7)
C55 0.039(14) 0.055(15) 0.08(2) -0.036(15) 0.008(13) -0.034(12)
C56 0.052(16) 0.061(17) 0.10(3) -0.056(18) 0.022(16) -0.033(14)
O56 0.016(7) 0.040(8) 0.055(11) -0.021(8) 0.010(7) -0.010(6)
C57 0.033(12) 0.048(14) 0.039(15) -0.021(12) -0.013(11) -0.006(10)
C58 0.052(14) 0.032(12) 0.034(14) -0.006(10) -0.017(11) -0.007(11)
C61 0.091(14) 0.111(14) 0.107(15) -0.022(9) 0.015(9) -0.051(10)
C62 0.073(12) 0.090(12) 0.081(12) -0.034(9) -0.012(8) -0.037(9)
C63 0.083(13) 0.107(13) 0.095(14) -0.035(9) 0.007(9) -0.039(9)
C64 0.111(16) 0.139(16) 0.130(17) -0.034(10) 0.010(9) -0.059(10)
C65 0.145(19) 0.156(19) 0.147(19) -0.051(11) 0.008(10) -0.061(11)
C66 0.085(12) 0.087(12) 0.095(13) -0.023(9) 0.012(9) -0.044(9)
C67 0.21(3) 0.21(3) 0.21(3) -0.058(12) 0.002(10) -0.098(14)

loop_
_atom_type_symbol
_atom_type_description
_atom_type_scat_dispersion_real
_atom_type_scat_dispersion_imag
_atom_type_scat_source
C C 0.0033 0.0016 'International Tables Vol C Tables 4.2.6.8 and 6.1.1.4'
H H 0.0000 0.0000 'International Tables Vol C Tables 4.2.6.8 and 6.1.1.4'
N N 0.0061 0.0033 'International Tables Vol C Tables 4.2.6.8 and 6.1.1.4'
O O 0.0106 0.0060 'International Tables Vol C Tables 4.2.6.8 and 6.1.1.4'
K K 0.2009 0.2494 'International Tables Vol C Tables 4.2.6.8 and 6.1.1.4'
Pd Pd -0.9988 1.0072 'International Tables Vol C Tables 4.2.6.8 and 6.1.1.4'
Pb Pb -3.3944 10.1111 'International Tables Vol C Tables 4.2.6.8 and 6.1.1.4'

loop_
_geom_angle_atom_site_label_1
_geom_angle_atom_site_label_2
_geom_angle_atom_site_label_3
_geom_angle
Pd1 Pb1 Pb6 58.96(4)
Pd1 Pb1 Pb5 59.40(4)
Pb6 Pb1 Pb5 60.12(3)
Pd1 Pb1 Pb4 58.00(4)
Pb6 Pb1 Pb4 108.29(3)
Pb5 Pb1 Pb4 60.75(3)
Pd1 Pb1 Pb3 57.32(4)
Pb6 Pb1 Pb3 107.80(4)
Pb5 Pb1 Pb3 108.37(4)
Pb4 Pb1 Pb3 59.54(3)
Pd1 Pb1 Pb2 57.75(4)
Pb6 Pb1 Pb2 60.40(3)
Pb5 Pb1 Pb2 108.40(3)
Pb4 Pb1 Pb2 107.15(4)
Pb3 Pb1 Pb2 59.21(3)
Pd1 Pb2 Pb3 58.12(4)
Pd1 Pb2 Pb7 57.77(4)
Pb3 Pb2 Pb7 107.87(4)
Pd1 Pb2 Pb6 58.91(4)
Pb3 Pb2 Pb6 107.75(3)
Pb7 Pb2 Pb6 60.37(3)
Pd1 Pb2 Pb8 57.84(4)
Pb3 Pb2 Pb8 60.40(4)
Pb7 Pb2 Pb8 59.85(3)
Pb6 Pb2 Pb8 108.45(4)
Pd1 Pb2 Pb1 59.00(4)
Pb3 Pb2 Pb1 60.38(3)
Pb7 Pb2 Pb1 107.61(3)
Pb6 Pb2 Pb1 59.15(3)
Pb8 Pb2 Pb1 108.69(4)
Pd1 Pb3 Pb2 58.77(4)
Pd1 Pb3 Pb4 58.75(4)
Pb2 Pb3 Pb4 108.47(4)
Pd1 Pb3 Pb1 59.21(4)
Pb2 Pb3 Pb1 60.41(3)
Pb4 Pb3 Pb1 59.99(3)
Pd1 Pb3 Pb8 58.03(4)
Pb2 Pb3 Pb8 60.40(4)
Pb4 Pb3 Pb8 108.35(4)
Pb1 Pb3 Pb8 108.70(4)
Pd1 Pb3 Pb9 57.15(4)
Pb2 Pb3 Pb9 107.65(4)
Pb4 Pb3 Pb9 60.01(3)
Pb1 Pb3 Pb9 107.68(4)
Pb8 Pb3 Pb9 59.55(4)
Pd1 Pb4 Pb3 57.99(4)
Pd1 Pb4 Pb10 58.36(4)
Pb3 Pb4 Pb10 108.62(4)
Pd1 Pb4 Pb1 59.15(4)
Pb3 Pb4 Pb1 60.46(3)
Pb10 Pb4 Pb1 107.80(3)
Pd1 Pb4 Pb9 57.09(4)
Pb3 Pb4 Pb9 60.50(4)
Pb10 Pb4 Pb9 60.04(4)
Pb1 Pb4 Pb9 108.44(4)
Pd1 Pb4 Pb5 59.22(4)
Pb3 Pb4 Pb5 107.90(3)
Pb10 Pb4 Pb5 60.03(3)
Pb1 Pb4 Pb5 59.24(3)
Pb9 Pb4 Pb5 107.84(4)
Pd1 Pb5 Pb1 58.90(4)
Pd1 Pb5 Pb6 58.73(4)
Pb1 Pb5 Pb6 59.93(3)
Pd1 Pb5 Pb10 57.71(4)
Pb1 Pb5 Pb10 108.09(4)
Pb6 Pb5 Pb10 108.10(3)
Pd1 Pb5 Pb11 57.34(4)
Pb1 Pb5 Pb11 107.64(3)
Pb6 Pb5 Pb11 60.14(3)
Pb10 Pb5 Pb11 59.51(3)
Pd1 Pb5 Pb4 57.60(4)
Pb1 Pb5 Pb4 60.02(3)
Pb6 Pb5 Pb4 107.57(3)
Pb10 Pb5 Pb4 59.61(3)
Pb11 Pb5 Pb4 106.68(4)
Pd1 Pb6 Pb1 59.12(4)
Pd1 Pb6 Pb5 59.39(4)
Pb1 Pb6 Pb5 59.95(3)
Pd1 Pb6 Pb11 57.67(4)
Pb1 Pb6 Pb11 107.97(3)
Pb5 Pb6 Pb11 60.53(3)
Pd1 Pb6 Pb2 57.81(4)
Pb1 Pb6 Pb2 60.45(3)
Pb5 Pb6 Pb2 108.31(3)
Pb11 Pb6 Pb2 107.12(4)
Pd1 Pb6 Pb7 57.18(4)
Pb1 Pb6 Pb7 108.06(4)
Pb5 Pb6 Pb7 108.12(3)
Pb11 Pb6 Pb7 59.25(3)
Pb2 Pb6 Pb7 59.64(3)
Pd1 Pb7 Pb11 58.53(4)
Pd1 Pb7 Pb8 58.22(4)
Pb11 Pb7 Pb8 108.39(4)
Pd1 Pb7 Pb2 58.50(4)
Pb11 Pb7 Pb2 108.03(3)
Pb8 Pb7 Pb2 60.27(4)
Pd1 Pb7 Pb12 57.76(4)
Pb11 Pb7 Pb12 60.01(4)
Pb8 Pb7 Pb12 60.10(4)
Pb2 Pb7 Pb12 108.03(4)
Pd1 Pb7 Pb6 59.00(4)
Pb11 Pb7 Pb6 60.05(3)
Pb8 Pb7 Pb6 108.48(4)
Pb2 Pb7 Pb6 59.98(3)
Pb12 Pb7 Pb6 108.07(4)
Pd1 Pb8 Pb9 57.34(4)
Pd1 Pb8 Pb7 57.90(4)
Pb9 Pb8 Pb7 106.78(4)
Pd1 Pb8 Pb12 57.67(4)
Pb9 Pb8 Pb12 58.82(4)
Pb7 Pb8 Pb12 60.11(3)
Pd1 Pb8 Pb2 58.26(4)
Pb9 Pb8 Pb2 107.25(4)
Pb7 Pb8 Pb2 59.88(3)
Pb12 Pb8 Pb2 107.73(4)
Pd1 Pb8 Pb3 57.82(4)
Pb9 Pb8 Pb3 60.25(4)
Pb7 Pb8 Pb3 106.94(4)
Pb12 Pb8 Pb3 107.16(4)
Pb2 Pb8 Pb3 59.20(4)
Pd1 Pb9 Pb12 58.80(4)
Pd1 Pb9 Pb8 58.59(4)
Pb12 Pb9 Pb8 60.86(4)
Pd1 Pb9 Pb4 58.88(4)
Pb12 Pb9 Pb4 108.93(4)
Pb8 Pb9 Pb4 108.44(5)
Pd1 Pb9 Pb10 58.87(4)
Pb12 Pb9 Pb10 60.87(4)
Pb8 Pb9 Pb10 109.35(4)
Pb4 Pb9 Pb10 59.93(3)
Pd1 Pb9 Pb3 58.17(4)
Pb12 Pb9 Pb3 108.73(4)
Pb8 Pb9 Pb3 60.19(4)
Pb4 Pb9 Pb3 59.49(3)
Pb10 Pb9 Pb3 107.73(4)
Pd1 Pb10 Pb11 58.13(4)
Pd1 Pb10 Pb4 58.37(4)
Pb11 Pb10 Pb4 107.92(3)
Pd1 Pb10 Pb9 57.10(4)
Pb11 Pb10 Pb9 106.65(4)
Pb4 Pb10 Pb9 60.04(3)
Pd1 Pb10 Pb5 59.35(4)
Pb11 Pb10 Pb5 60.34(3)
Pb4 Pb10 Pb5 60.36(3)
Pb9 Pb10 Pb5 108.11(4)
Pd1 Pb10 Pb12 57.46(4)
Pb11 Pb10 Pb12 59.86(3)
Pb4 Pb10 Pb12 107.29(4)
Pb9 Pb10 Pb12 58.70(4)
Pb5 Pb10 Pb12 108.33(4)
Pd1 Pb11 Pb7 58.13(4)
Pd1 Pb11 Pb10 58.59(4)
Pb7 Pb11 Pb10 108.82(4)
Pd1 Pb11 Pb12 57.81(4)
Pb7 Pb11 Pb12 60.50(3)
Pb10 Pb11 Pb12 60.46(3)
Pd1 Pb11 Pb6 59.11(4)
Pb7 Pb11 Pb6 60.70(3)
Pb10 Pb11 Pb6 107.97(3)
Pb12 Pb11 Pb6 108.97(4)
Pd1 Pb11 Pb5 59.42(4)
Pb7 Pb11 Pb5 108.32(3)
Pb10 Pb11 Pb5 60.15(3)
Pb12 Pb11 Pb5 108.66(4)
Pb6 Pb11 Pb5 59.33(3)
Pd1 Pb12 Pb9 58.03(4)
Pd1 Pb12 Pb11 58.39(4)
Pb9 Pb12 Pb11 107.88(4)
Pd1 Pb12 Pb8 58.16(4)
Pb9 Pb12 Pb8 60.32(4)
Pb11 Pb12 Pb8 107.72(4)
Pd1 Pb12 Pb7 57.94(4)
Pb9 Pb12 Pb7 107.71(4)
Pb11 Pb12 Pb7 59.48(3)
Pb8 Pb12 Pb7 59.79(4)
Pd1 Pb12 Pb10 58.48(4)
Pb9 Pb12 Pb10 60.43(4)
Pb11 Pb12 Pb10 59.68(3)
Pb8 Pb12 Pb10 108.57(4)
Pb7 Pb12 Pb10 107.39(4)
Pb9 Pd1 Pb12 63.18(5)
Pb9 Pd1 Pb7 117.33(6)
Pb12 Pd1 Pb7 64.31(4)
Pb9 Pd1 Pb3 64.68(5)
Pb12 Pd1 Pb3 117.82(7)
Pb7 Pd1 Pb3 117.08(5)
Pb9 Pd1 Pb8 64.08(5)
Pb12 Pd1 Pb8 64.17(5)
Pb7 Pd1 Pb8 63.87(4)
Pb3 Pd1 Pb8 64.15(4)
Pb9 Pd1 Pb11 116.67(6)
Pb12 Pd1 Pb11 63.80(4)
Pb7 Pd1 Pb11 63.35(4)
Pb3 Pd1 Pb11 178.38(7)
Pb8 Pd1 Pb11 117.13(6)
Pb9 Pd1 Pb2 117.55(6)
Pb12 Pd1 Pb2 117.86(6)
Pb7 Pd1 Pb2 63.73(4)
Pb3 Pd1 Pb2 63.11(4)
Pb8 Pd1 Pb2 63.89(5)
Pb11 Pd1 Pb2 116.31(6)
Pb9 Pd1 Pb10 64.03(5)
Pb12 Pd1 Pb10 64.05(4)
Pb7 Pd1 Pb10 117.18(5)
Pb3 Pd1 Pb10 117.23(6)
Pb8 Pd1 Pb10 118.26(7)
Pb11 Pd1 Pb10 63.28(4)
Pb2 Pd1 Pb10 177.83(7)
Pb9 Pd1 Pb4 64.03(4)
Pb12 Pd1 Pb4 116.83(6)
Pb7 Pd1 Pb4 178.64(7)
Pb3 Pd1 Pb4 63.26(4)
Pb8 Pd1 Pb4 117.18(6)
Pb11 Pd1 Pb4 116.28(5)
Pb2 Pd1 Pb4 115.77(5)
Pb10 Pd1 Pb4 63.27(4)
Pb9 Pd1 Pb6 178.74(7)
Pb12 Pd1 Pb6 117.46(5)
Pb7 Pd1 Pb6 63.82(4)
Pb3 Pd1 Pb6 115.42(6)
Pb8 Pd1 Pb6 117.14(6)
Pb11 Pd1 Pb6 63.22(4)
Pb2 Pd1 Pb6 63.27(4)
Pb10 Pd1 Pb6 115.12(6)
Pb4 Pd1 Pb6 114.82(6)
Pb9 Pd1 Pb1 117.41(6)
Pb12 Pd1 Pb1 178.51(6)
Pb7 Pd1 Pb1 115.99(6)
Pb3 Pd1 Pb1 63.47(4)
Pb8 Pd1 Pb1 117.31(6)
Pb11 Pd1 Pb1 114.91(6)
Pb2 Pd1 Pb1 63.25(4)
Pb10 Pd1 Pb1 114.82(5)
Pb4 Pd1 Pb1 62.86(4)
Pb6 Pd1 Pb1 61.92(4)
Pb9 Pd1 Pb5 116.90(6)
Pb12 Pd1 Pb5 116.81(6)
Pb7 Pd1 Pb5 115.75(6)
Pb3 Pd1 Pb5 115.46(5)
Pb8 Pd1 Pb5 178.80(7)
Pb11 Pd1 Pb5 63.24(4)
Pb2 Pd1 Pb5 114.90(6)
Pb10 Pd1 Pb5 62.94(4)
Pb4 Pd1 Pb5 63.18(4)
Pb6 Pd1 Pb5 61.88(4)
Pb1 Pd1 Pb5 61.70(4)
O34 K21 O24 119.8(5)
O34 K21 O30 94.8(4)
O24 K21 O30 141.6(4)
O34 K21 O36 59.6(4)
O24 K21 O36 94.7(4)
O30 K21 O36 118.6(4)
O34 K21 O28 132.8(4)
O24 K21 O28 101.2(5)
O30 K21 O28 58.7(4)
O36 K21 O28 97.2(4)
O34 K21 O22 97.7(4)
O24 K21 O22 59.7(5)
O30 K21 O22 102.4(5)
O36 K21 O22 133.3(4)
O28 K21 O22 124.2(4)
O34 K21 N21 60.6(4)
O24 K21 N21 119.9(5)
O30 K21 N21 61.1(5)
O36 K21 N21 119.9(5)
O28 K21 N21 118.9(5)
O22 K21 N21 61.0(5)
O34 K21 N22 120.0(5)
O24 K21 N22 60.6(5)
O30 K21 N22 118.0(5)
O36 K21 N22 60.7(5)
O28 K21 N22 60.1(5)
O22 K21 N22 119.4(5)
N21 K21 N22 179.0(5)
C22 C21 N21 112.9(19)
C22 C21 H21A 109.0
N21 C21 H21A 109.0
C22 C21 H21B 109.0
N21 C21 H21B 109.0
H21A C21 H21B 107.8
C32 N21 C21 110.0(18)
C32 N21 C33 112.1(17)
C21 N21 C33 108.6(18)
C32 N21 K21 107.5(12)
C21 N21 K21 108.6(13)
C33 N21 K21 110.0(12)
O22 C22 C21 110(2)
O22 C22 H22A 109.6
C21 C22 H22A 109.6
O22 C22 H22B 109.6
C21 C22 H22B 109.6
H22A C22 H22B 108.1
C26 N22 C27 109(2)
C26 N22 C38 110.1(18)
C27 N22 C38 107(2)
C26 N22 K21 110.8(16)
C27 N22 K21 110.2(13)
C38 N22 K21 109.4(13)
C23 O22 C22 112(2)
C23 O22 K21 111.4(13)
C22 O22 K21 115.7(13)
O22 C23 C24 109(2)
O22 C23 H23A 109.8
C24 C23 H23A 109.8
O22 C23 H23B 109.8
C24 C23 H23B 109.8
H23A C23 H23B 108.3
O24 C24 C23 112.1(19)
O24 C24 H24A 109.2
C23 C24 H24A 109.2
O24 C24 H24B 109.2
C23 C24 H24B 109.2
H24A C24 H24B 107.9
C24 O24 C25 115.0(17)
C24 O24 K21 117.6(13)
C25 O24 K21 114.8(13)
C26 C25 O24 110(2)
C26 C25 H25A 109.6
O24 C25 H25A 109.6
C26 C25 H25B 109.6
O24 C25 H25B 109.6
H25A C25 H25B 108.1
C25 C26 N22 112.5(19)
C25 C26 H26A 109.1
N22 C26 H26A 109.1
C25 C26 H26B 109.1
N22 C26 H26B 109.1
H26A C26 H26B 107.8
N22 C27 C28 115(2)
N22 C27 H27A 108.5
C28 C27 H27A 108.5
N22 C27 H27B 108.5
C28 C27 H27B 108.5
H27A C27 H27B 107.5
O28 C28 C27 109(2)
O28 C28 H28A 109.8
C27 C28 H28A 109.8
O28 C28 H28B 109.8
C27 C28 H28B 109.8
H28A C28 H28B 108.3
C29 O28 C28 107.6(18)
C29 O28 K21 116.9(13)
C28 O28 K21 118.9(13)
O28 C29 C30 108.6(17)
O28 C29 H29A 110.0
C30 C29 H29A 110.0
O28 C29 H29B 110.0
C30 C29 H29B 110.0
H29A C29 H29B 108.3
O30 C30 C29 110.3(19)
O30 C30 H30A 109.6
C29 C30 H30A 109.6
O30 C30 H30B 109.6
C29 C30 H30B 109.6
H30A C30 H30B 108.1
C30 O30 C31 111.7(17)
C30 O30 K21 117.3(12)
C31 O30 K21 113.2(13)
C32 C31 O30 109.0(17)
C32 C31 H31A 109.9
O30 C31 H31A 109.9
C32 C31 H31B 109.9
O30 C31 H31B 109.9
H31A C31 H31B 108.3
C31 C32 N21 116.6(18)
C31 C32 H32A 108.1
N21 C32 H32A 108.1
C31 C32 H32B 108.1
N21 C32 H32B 108.1
H32A C32 H32B 107.3
N21 C33 C34 110.9(18)
N21 C33 H33A 109.5
C34 C33 H33A 109.5
N21 C33 H33B 109.5
C34 C33 H33B 109.5
H33A C33 H33B 108.0
O34 C34 C33 110.1(16)
O34 C34 H34A 109.6
C33 C34 H34A 109.6
O34 C34 H34B 109.6
C33 C34 H34B 109.6
H34A C34 H34B 108.2
C35 O34 C34 114.1(15)
C35 O34 K21 119.6(12)
C34 O34 K21 120.4(11)
O34 C35 C36 108.7(17)
O34 C35 H35A 110.0
C36 C35 H35A 110.0
O34 C35 H35B 110.0
C36 C35 H35B 110.0
H35A C35 H35B 108.3
O36 C36 C35 108.4(16)
O36 C36 H36A 110.0
C35 C36 H36A 110.0
O36 C36 H36B 110.0
C35 C36 H36B 110.0
H36A C36 H36B 108.4
C36 O36 C37 110.7(17)
C36 O36 K21 109.8(12)
C37 O36 K21 114.7(13)
O36 C37 C38 106.8(19)
O36 C37 H37A 110.4
C38 C37 H37A 110.4
O36 C37 H37B 110.4
C38 C37 H37B 110.4
H37A C37 H37B 108.6
N22 C38 C37 109(2)
N22 C38 H38A 109.8
C37 C38 H38A 109.8
N22 C38 H38B 109.8
C37 C38 H38B 109.8
H38A C38 H38B 108.2
O54 K41 O42 94.3(4)
O54 K41 O50 98.2(4)
O42 K41 O50 99.8(4)
O54 K41 O44 118.7(4)
O42 K41 O44 60.4(4)
O50 K41 O44 137.9(4)
O54 K41 O56 59.9(4)
O42 K41 O56 129.4(4)
O50 K41 O56 124.8(4)
O44 K41 O56 92.8(4)
O54 K41 O48 135.0(4)
O42 K41 O48 126.4(4)
O50 K41 O48 60.5(4)
O44 K41 O48 99.7(4)
O56 K41 O48 98.2(4)
O54 K41 N41 60.9(4)
O42 K41 N41 60.3(4)
O50 K41 N41 59.6(4)
O44 K41 N41 120.4(4)
O56 K41 N41 120.4(4)
O48 K41 N41 119.8(4)
O54 K41 N42 119.4(5)
O42 K41 N42 120.0(4)
O50 K41 N42 119.9(4)
O44 K41 N42 60.0(4)
O56 K41 N42 59.8(4)
O48 K41 N42 59.7(4)
N41 K41 N42 179.5(5)
C42 C41 N41 115.0(17)
C42 C41 H41A 108.5
N41 C41 H41A 108.5
C42 C41 H41B 108.5
N41 C41 H41B 108.5
H41A C41 H41B 107.5
C52 N41 C41 110.3(17)
C52 N41 C53 106.3(16)
C41 N41 C53 109.0(15)
C52 N41 K41 110.8(12)
C41 N41 K41 109.1(11)
C53 N41 K41 111.3(15)
C41 C42 O42 110.1(15)
C41 C42 H42A 109.6
O42 C42 H42A 109.6
C41 C42 H42B 109.6
O42 C42 H42B 109.6
H42A C42 H42B 108.2
C47 N42 C58 110.1(16)
C47 N42 C46 109.4(17)
C58 N42 C46 111.8(16)
C47 N42 K41 109.2(13)
C58 N42 K41 107.4(12)
C46 N42 K41 108.9(11)
C43 O42 C42 115.3(14)
C43 O42 K41 116.1(11)
C42 O42 K41 119.6(10)
O42 C43 C44 110.2(17)
O42 C43 H43A 109.6
C44 C43 H43A 109.6
O42 C43 H43B 109.6
C44 C43 H43B 109.6
H43A C43 H43B 108.1
O44 C44 C43 110.7(18)
O44 C44 H44A 109.5
C43 C44 H44A 109.5
O44 C44 H44B 109.5
C43 C44 H44B 109.5
H44A C44 H44B 108.1
C45 O44 C44 109.0(16)
C45 O44 K41 114.6(12)
C44 O44 K41 113.0(12)
O44 C45 C46 112.3(17)
O44 C45 H45A 109.1
C46 C45 H45A 109.1
O44 C45 H45B 109.1
C46 C45 H45B 109.1
H45A C45 H45B 107.9
C45 C46 N42 113.0(19)
C45 C46 H46A 109.0
N42 C46 H46A 109.0
C45 C46 H46B 109.0
N42 C46 H46B 109.0
H46A C46 H46B 107.8
N42 C47 C48 114.1(18)
N42 C47 H47A 108.7
C48 C47 H47A 108.7
N42 C47 H47B 108.7
C48 C47 H47B 108.7
H47A C47 H47B 107.6
O48 C48 C47 109.3(17)
O48 C48 H48A 109.8
C47 C48 H48A 109.8
O48 C48 H48B 109.8
C47 C48 H48B 109.8
H48A C48 H48B 108.3
C48 O48 C49 113.4(15)
C48 O48 K41 116.6(11)
C49 O48 K41 111.8(11)
O48 C49 C50 109.9(16)
O48 C49 H49A 109.7
C50 C49 H49A 109.7
O48 C49 H49B 109.7
C50 C49 H49B 109.7
H49A C49 H49B 108.2
O50 C50 C49 109.0(16)
O50 C50 H50A 109.9
C49 C50 H50A 109.9
O50 C50 H50B 109.9
C49 C50 H50B 109.9
H50A C50 H50B 108.3
C50 O50 C51 109.7(16)
C50 O50 K41 116.2(13)
C51 O50 K41 117.4(11)
O50 C51 C52 107.6(18)
O50 C51 H51A 110.2
C52 C51 H51A 110.2
O50 C51 H51B 110.2
C52 C51 H51B 110.2
H51A C51 H51B 108.5
N41 C52 C51 111.1(17)
N41 C52 H52A 109.4
C51 C52 H52A 109.4
N41 C52 H52B 109.4
C51 C52 H52B 109.4
H52A C52 H52B 108.0
N41 C53 C54 111.8(19)
N41 C53 H53A 109.3
C54 C53 H53A 109.3
N41 C53 H53B 109.3
C54 C53 H53B 109.3
H53A C53 H53B 107.9
O54 C54 C53 113.0(17)
O54 C54 H54A 109.0
C53 C54 H54A 109.0
O54 C54 H54B 109.0
C53 C54 H54B 109.0
H54A C54 H54B 107.8
C55 O54 C54 110.6(16)
C55 O54 K41 121.7(13)
C54 O54 K41 117.5(11)
O54 C55 C56 106.0(18)
O54 C55 H55A 110.5
C56 C55 H55A 110.5
O54 C55 H55B 110.5
C56 C55 H55B 110.5
H55A C55 H55B 108.7
O56 C56 C55 116(2)
O56 C56 H56A 108.3
C55 C56 H56A 108.3
O56 C56 H56B 108.3
C55 C56 H56B 108.3
H56A C56 H56B 107.4
C57 O56 C56 115.0(17)
C57 O56 K41 117.6(11)
C56 O56 K41 108.7(14)
O56 C57 C58 107.6(17)
O56 C57 H57A 110.2
C58 C57 H57A 110.2
O56 C57 H57B 110.2
C58 C57 H57B 110.2
H57A C57 H57B 108.5
N42 C58 C57 114.5(17)
N42 C58 H58A 108.6
C57 C58 H58A 108.6
N42 C58 H58B 108.6
C57 C58 H58B 108.6
H58A C58 H58B 107.6
C67 C61 C66 126(3)
C67 C61 C62 113(3)
C66 C61 C62 120.1(5)
C63 C62 C61 119.7(5)
C63 C62 H62 120.1
C61 C62 H62 120.1
C64 C63 C62 120.3(5)
C64 C63 H63 119.9
C62 C63 H63 119.9
C63 C64 C65 120.1(5)
C63 C64 H64 120.0
C65 C64 H64 120.0
C64 C65 C66 119.8(5)
C64 C65 H65 120.1
C66 C65 H65 120.1
C61 C66 C65 120.2(5)
C61 C66 H66 119.9
C65 C66 H66 119.9
C61 C67 H67A 109.5
C61 C67 H67B 109.5
H67A C67 H67B 109.5
C61 C67 H67C 109.5
H67A C67 H67C 109.5
H67B C67 H67C 109.5

loop_
_geom_bond_atom_site_label_1
_geom_bond_atom_site_label_2
_geom_bond_distance
Pb1 Pd1 3.0757(18)
Pb1 Pb6 3.1619(12)
Pb1 Pb5 3.1628(11)
Pb1 Pb4 3.1882(13)
Pb1 Pb3 3.2032(15)
Pb1 Pb2 3.2040(13)
Pb2 Pd1 3.0344(17)
Pb2 Pb3 3.1651(15)
Pb2 Pb7 3.1913(13)
Pb2 Pb6 3.2023(13)
Pb2 Pb8 3.2040(18)
Pb3 Pd1 3.0135(17)
Pb3 Pb4 3.1737(13)
Pb3 Pb8 3.2041(15)
Pb3 Pb9 3.2060(18)
Pb4 Pd1 3.0383(16)
Pb4 Pb10 3.1871(13)
Pb4 Pb9 3.1906(15)
Pb4 Pb5 3.2113(13)
Pb5 Pd1 3.0916(18)
Pb5 Pb6 3.1681(12)
Pb5 Pb10 3.2005(15)
Pb5 Pb11 3.2065(13)
Pb6 Pd1 3.0705(19)
Pb6 Pb11 3.1941(12)
Pb6 Pb7 3.2147(14)
Pb7 Pd1 3.0102(17)
Pb7 Pb11 3.1681(13)
Pb7 Pb8 3.1903(15)
Pb7 Pb12 3.2008(15)
Pb8 Pd1 3.0206(19)
Pb8 Pb9 3.1834(17)
Pb8 Pb12 3.2004(18)
Pb9 Pd1 2.980(2)
Pb9 Pb12 3.1346(15)
Pb9 Pb10 3.1907(17)
Pb10 Pd1 3.0380(17)
Pb10 Pb11 3.1796(13)
Pb10 Pb12 3.2045(15)
Pb11 Pd1 3.0232(17)
Pb11 Pb12 3.1852(17)
Pb12 Pd1 3.0044(18)
K21 O34 2.761(13)
K21 O24 2.798(14)
K21 O30 2.847(13)
K21 O36 2.849(13)
K21 O28 2.865(15)
K21 O22 2.871(15)
K21 N21 2.963(18)
K21 N22 2.995(19)
C21 C22 1.48(3)
C21 N21 1.50(3)
C21 H21A 0.9900
C21 H21B 0.9900
N21 C32 1.47(3)
N21 C33 1.50(2)
C22 O22 1.42(3)
C22 H22A 0.9900
C22 H22B 0.9900
N22 C26 1.48(3)
N22 C27 1.48(3)
N22 C38 1.49(3)
O22 C23 1.42(3)
C23 C24 1.47(4)
C23 H23A 0.9900
C23 H23B 0.9900
C24 O24 1.41(3)
C24 H24A 0.9900
C24 H24B 0.9900
O24 C25 1.47(3)
C25 C26 1.46(3)
C25 H25A 0.9900
C25 H25B 0.9900
C26 H26A 0.9900
C26 H26B 0.9900
C27 C28 1.51(3)
C27 H27A 0.9900
C27 H27B 0.9900
C28 O28 1.41(3)
C28 H28A 0.9900
C28 H28B 0.9900
O28 C29 1.38(3)
C29 C30 1.54(3)
C29 H29A 0.9900
C29 H29B 0.9900
C30 O30 1.40(2)
C30 H30A 0.9900
C30 H30B 0.9900
O30 C31 1.43(3)
C31 C32 1.42(3)
C31 H31A 0.9900
C31 H31B 0.9900
C32 H32A 0.9900
C32 H32B 0.9900
C33 C34 1.52(3)
C33 H33A 0.9900
C33 H33B 0.9900
C34 O34 1.42(2)
C34 H34A 0.9900
C34 H34B 0.9900
O34 C35 1.41(2)
C35 C36 1.48(3)
C35 H35A 0.9900
C35 H35B 0.9900
C36 O36 1.44(2)
C36 H36A 0.9900
C36 H36B 0.9900
O36 C37 1.45(3)
C37 C38 1.54(4)
C37 H37A 0.9900
C37 H37B 0.9900
C38 H38A 0.9900
C38 H38B 0.9900
K41 O54 2.772(12)
K41 O42 2.790(12)
K41 O50 2.814(14)
K41 O44 2.815(13)
K41 O56 2.843(14)
K41 O48 2.848(13)
K41 N41 3.02(2)
K41 N42 3.045(17)
C41 C42 1.46(3)
C41 N41 1.47(2)
C41 H41A 0.9900
C41 H41B 0.9900
N41 C52 1.45(2)
N41 C53 1.50(3)
C42 O42 1.47(2)
C42 H42A 0.9900
C42 H42B 0.9900
N42 C47 1.48(3)
N42 C58 1.48(2)
N42 C46 1.49(3)
O42 C43 1.40(2)
C43 C44 1.49(3)
C43 H43A 0.9900
C43 H43B 0.9900
C44 O44 1.39(2)
C44 H44A 0.9900
C44 H44B 0.9900
O44 C45 1.37(3)
C45 C46 1.47(3)
C45 H45A 0.9900
C45 H45B 0.9900
C46 H46A 0.9900
C46 H46B 0.9900
C47 C48 1.48(3)
C47 H47A 0.9900
C47 H47B 0.9900
C48 O48 1.43(3)
C48 H48A 0.9900
C48 H48B 0.9900
O48 C49 1.46(2)
C49 C50 1.50(3)
C49 H49A 0.9900
C49 H49B 0.9900
C50 O50 1.39(2)
C50 H50A 0.9900
C50 H50B 0.9900
O50 C51 1.41(3)
C51 C52 1.56(2)
C51 H51A 0.9900
C51 H51B 0.9900
C52 H52A 0.9900
C52 H52B 0.9900
C53 C54 1.51(3)
C53 H53A 0.9900
C53 H53B 0.9900
C54 O54 1.44(2)
C54 H54A 0.9900
C54 H54B 0.9900
O54 C55 1.37(2)
C55 C56 1.46(3)
C55 H55A 0.9900
C55 H55B 0.9900
C56 O56 1.43(2)
C56 H56A 0.9900
C56 H56B 0.9900
O56 C57 1.42(3)
C57 C58 1.49(3)
C57 H57A 0.9900
C57 H57B 0.9900
C58 H58A 0.9900
C58 H58B 0.9900
C61 C67 1.25(5)
C61 C66 1.361(13)
C61 C62 1.365(13)
C62 C63 1.363(13)
C62 H62 0.9500
C63 C64 1.362(13)
C63 H63 0.9500
C64 C65 1.362(13)
C64 H64 0.9500
C65 C66 1.366(13)
C65 H65 0.9500
C66 H66 0.9500
C67 H67A 0.9800
C67 H67B 0.9800
C67 H67C 0.9800

loop_
_geom_torsion_atom_site_label_1
_geom_torsion_atom_site_label_2
_geom_torsion_atom_site_label_3
_geom_torsion_atom_site_label_4
_geom_torsion
Pb6 Pb1 Pb2 Pd1 69.95(4)
Pb5 Pb1 Pb2 Pd1 32.40(5)
Pb4 Pb1 Pb2 Pd1 -31.73(4)
Pb3 Pb1 Pb2 Pd1 -68.46(5)
Pd1 Pb1 Pb2 Pb3 68.46(5)
Pb6 Pb1 Pb2 Pb3 138.41(4)
Pb5 Pb1 Pb2 Pb3 100.86(4)
Pb4 Pb1 Pb2 Pb3 36.73(3)
Pd1 Pb1 Pb2 Pb7 -32.49(5)
Pb6 Pb1 Pb2 Pb7 37.46(4)
Pb5 Pb1 Pb2 Pb7 -0.09(5)
Pb4 Pb1 Pb2 Pb7 -64.22(5)
Pb3 Pb1 Pb2 Pb7 -100.95(5)
Pd1 Pb1 Pb2 Pb6 -69.95(4)
Pb5 Pb1 Pb2 Pb6 -37.55(4)
Pb4 Pb1 Pb2 Pb6 -101.68(4)
Pb3 Pb1 Pb2 Pb6 -138.41(4)
Pd1 Pb1 Pb2 Pb8 30.83(5)
Pb6 Pb1 Pb2 Pb8 100.79(4)
Pb5 Pb1 Pb2 Pb8 63.23(5)
Pb4 Pb1 Pb2 Pb8 -0.90(5)
Pb3 Pb1 Pb2 Pb8 -37.63(4)
Pb7 Pb2 Pb3 Pd1 30.63(5)
Pb6 Pb2 Pb3 Pd1 -33.13(5)
Pb8 Pb2 Pb3 Pd1 68.43(5)
Pb1 Pb2 Pb3 Pd1 -69.88(4)
Pd1 Pb2 Pb3 Pb4 32.63(5)
Pb7 Pb2 Pb3 Pb4 63.26(5)
Pb6 Pb2 Pb3 Pb4 -0.50(6)
Pb8 Pb2 Pb3 Pb4 101.06(5)
Pb1 Pb2 Pb3 Pb4 -37.25(4)
Pd1 Pb2 Pb3 Pb1 69.88(4)
Pb7 Pb2 Pb3 Pb1 100.50(4)
Pb6 Pb2 Pb3 Pb1 36.75(4)
Pb8 Pb2 Pb3 Pb1 138.31(4)
Pd1 Pb2 Pb3 Pb8 -68.43(5)
Pb7 Pb2 Pb3 Pb8 -37.81(4)
Pb6 Pb2 Pb3 Pb8 -101.56(4)
Pb1 Pb2 Pb3 Pb8 -138.31(4)
Pd1 Pb2 Pb3 Pb9 -30.84(5)
Pb7 Pb2 Pb3 Pb9 -0.21(5)
Pb6 Pb2 Pb3 Pb9 -63.97(5)
Pb8 Pb2 Pb3 Pb9 37.60(4)
Pb1 Pb2 Pb3 Pb9 -100.71(4)
Pb6 Pb1 Pb3 Pd1 31.85(4)
Pb5 Pb1 Pb3 Pd1 -31.75(4)
Pb4 Pb1 Pb3 Pd1 -69.32(4)
Pb2 Pb1 Pb3 Pd1 69.16(4)
Pd1 Pb1 Pb3 Pb2 -69.16(4)
Pb6 Pb1 Pb3 Pb2 -37.31(3)
Pb5 Pb1 Pb3 Pb2 -100.91(4)
Pb4 Pb1 Pb3 Pb2 -138.48(4)
Pd1 Pb1 Pb3 Pb4 69.32(4)
Pb6 Pb1 Pb3 Pb4 101.16(3)
Pb5 Pb1 Pb3 Pb4 37.57(3)
Pb2 Pb1 Pb3 Pb4 138.48(4)
Pd1 Pb1 Pb3 Pb8 -31.53(5)
Pb6 Pb1 Pb3 Pb8 0.32(5)
Pb5 Pb1 Pb3 Pb8 -63.28(5)
Pb4 Pb1 Pb3 Pb8 -100.85(5)
Pb2 Pb1 Pb3 Pb8 37.63(4)
Pd1 Pb1 Pb3 Pb9 31.49(4)
Pb6 Pb1 Pb3 Pb9 63.34(4)
Pb5 Pb1 Pb3 Pb9 -0.25(5)
Pb4 Pb1 Pb3 Pb9 -37.82(3)
Pb2 Pb1 Pb3 Pb9 100.65(4)
Pb2 Pb3 Pb4 Pd1 -32.64(5)
Pb1 Pb3 Pb4 Pd1 -70.06(4)
Pb8 Pb3 Pb4 Pd1 31.39(5)
Pb9 Pb3 Pb4 Pd1 67.52(5)
Pd1 Pb3 Pb4 Pb10 -30.29(5)
Pb2 Pb3 Pb4 Pb10 -62.93(6)
Pb1 Pb3 Pb4 Pb10 -100.36(4)
Pb8 Pb3 Pb4 Pb10 1.10(6)
Pb9 Pb3 Pb4 Pb10 37.23(4)
Pd1 Pb3 Pb4 Pb1 70.06(4)
Pb2 Pb3 Pb4 Pb1 37.43(4)
Pb8 Pb3 Pb4 Pb1 101.46(4)
Pb9 Pb3 Pb4 Pb1 137.58(4)
Pd1 Pb3 Pb4 Pb9 -67.52(5)
Pb2 Pb3 Pb4 Pb9 -100.15(4)
Pb1 Pb3 Pb4 Pb9 -137.58(4)
Pb8 Pb3 Pb4 Pb9 -36.12(4)
Pd1 Pb3 Pb4 Pb5 33.27(5)
Pb2 Pb3 Pb4 Pb5 0.64(5)
Pb1 Pb3 Pb4 Pb5 -36.79(3)
Pb8 Pb3 Pb4 Pb5 64.67(5)
Pb9 Pb3 Pb4 Pb5 100.79(4)
Pb6 Pb1 Pb4 Pd1 -32.11(4)
Pb5 Pb1 Pb4 Pd1 -70.24(4)
Pb3 Pb1 Pb4 Pd1 68.21(4)
Pb2 Pb1 Pb4 Pd1 31.63(4)
Pd1 Pb1 Pb4 Pb3 -68.21(4)
Pb6 Pb1 Pb4 Pb3 -100.32(4)
Pb5 Pb1 Pb4 Pb3 -138.45(4)
Pb2 Pb1 Pb4 Pb3 -36.58(3)
Pd1 Pb1 Pb4 Pb10 33.54(5)
Pb6 Pb1 Pb4 Pb10 1.43(5)
Pb5 Pb1 Pb4 Pb10 -36.70(4)
Pb3 Pb1 Pb4 Pb10 101.75(4)
Pb2 Pb1 Pb4 Pb10 65.17(4)
Pd1 Pb1 Pb4 Pb9 -29.98(5)
Pb6 Pb1 Pb4 Pb9 -62.09(5)
Pb5 Pb1 Pb4 Pb9 -100.22(4)
Pb3 Pb1 Pb4 Pb9 38.23(4)
Pb2 Pb1 Pb4 Pb9 1.65(5)
Pd1 Pb1 Pb4 Pb5 70.24(4)
Pb6 Pb1 Pb4 Pb5 38.13(3)
Pb3 Pb1 Pb4 Pb5 138.45(4)
Pb2 Pb1 Pb4 Pb5 101.87(3)
Pb6 Pb1 Pb5 Pd1 -69.45(4)
Pb4 Pb1 Pb5 Pd1 68.01(4)
Pb3 Pb1 Pb5 Pd1 30.97(4)
Pb2 Pb1 Pb5 Pd1 -31.77(5)
Pd1 Pb1 Pb5 Pb6 69.45(4)
Pb4 Pb1 Pb5 Pb6 137.46(4)
Pb3 Pb1 Pb5 Pb6 100.41(4)
Pb2 Pb1 Pb5 Pb6 37.68(4)
Pd1 Pb1 Pb5 Pb10 -31.42(4)
Pb6 Pb1 Pb5 Pb10 -100.86(4)
Pb4 Pb1 Pb5 Pb10 36.60(3)
Pb3 Pb1 Pb5 Pb10 -0.45(4)
Pb2 Pb1 Pb5 Pb10 -63.19(5)
Pd1 Pb1 Pb5 Pb11 31.44(4)
Pb6 Pb1 Pb5 Pb11 -38.01(4)
Pb4 Pb1 Pb5 Pb11 99.45(4)
Pb3 Pb1 Pb5 Pb11 62.40(5)
Pb2 Pb1 Pb5 Pb11 -0.33(5)
Pd1 Pb1 Pb5 Pb4 -68.01(4)
Pb6 Pb1 Pb5 Pb4 -137.46(4)
Pb3 Pb1 Pb5 Pb4 -37.04(3)
Pb2 Pb1 Pb5 Pb4 -99.78(4)
Pb3 Pb4 Pb5 Pd1 -32.78(5)
Pb10 Pb4 Pb5 Pd1 68.82(4)
Pb1 Pb4 Pb5 Pd1 -70.11(4)
Pb9 Pb4 Pb5 Pd1 31.13(5)
Pd1 Pb4 Pb5 Pb1 70.11(4)
Pb3 Pb4 Pb5 Pb1 37.33(4)
Pb10 Pb4 Pb5 Pb1 138.93(4)
Pb9 Pb4 Pb5 Pb1 101.24(4)
Pd1 Pb4 Pb5 Pb6 32.25(4)
Pb3 Pb4 Pb5 Pb6 -0.53(5)
Pb10 Pb4 Pb5 Pb6 101.07(4)
Pb1 Pb4 Pb5 Pb6 -37.86(3)
Pb9 Pb4 Pb5 Pb6 63.38(5)
Pd1 Pb4 Pb5 Pb10 -68.82(4)
Pb3 Pb4 Pb5 Pb10 -101.60(4)
Pb1 Pb4 Pb5 Pb10 -138.93(4)
Pb9 Pb4 Pb5 Pb10 -37.69(4)
Pd1 Pb4 Pb5 Pb11 -30.98(4)
Pb3 Pb4 Pb5 Pb11 -63.76(4)
Pb10 Pb4 Pb5 Pb11 37.84(3)
Pb1 Pb4 Pb5 Pb11 -101.09(3)
Pb9 Pb4 Pb5 Pb11 0.15(5)
Pb5 Pb1 Pb6 Pd1 70.15(4)
Pb4 Pb1 Pb6 Pd1 31.74(4)
Pb3 Pb1 Pb6 Pd1 -31.22(4)
Pb2 Pb1 Pb6 Pd1 -68.01(4)
Pd1 Pb1 Pb6 Pb5 -70.15(4)
Pb4 Pb1 Pb6 Pb5 -38.41(3)
Pb3 Pb1 Pb6 Pb5 -101.38(4)
Pb2 Pb1 Pb6 Pb5 -138.16(4)
Pd1 Pb1 Pb6 Pb11 -31.89(4)
Pb5 Pb1 Pb6 Pb11 38.27(4)
Pb4 Pb1 Pb6 Pb11 -0.14(5)
Pb3 Pb1 Pb6 Pb11 -63.11(5)
Pb2 Pb1 Pb6 Pb11 -99.90(4)
Pd1 Pb1 Pb6 Pb2 68.01(4)
Pb5 Pb1 Pb6 Pb2 138.16(4)
Pb4 Pb1 Pb6 Pb2 99.75(4)
Pb3 Pb1 Pb6 Pb2 36.79(4)
Pd1 Pb1 Pb6 Pb7 30.75(4)
Pb5 Pb1 Pb6 Pb7 100.91(4)
Pb4 Pb1 Pb6 Pb7 62.50(4)
Pb3 Pb1 Pb6 Pb7 -0.47(4)
Pb2 Pb1 Pb6 Pb7 -37.26(4)
Pb1 Pb5 Pb6 Pd1 -69.71(4)
Pb10 Pb5 Pb6 Pd1 31.14(4)
Pb11 Pb5 Pb6 Pd1 67.70(4)
Pb4 Pb5 Pb6 Pd1 -31.81(4)
Pd1 Pb5 Pb6 Pb1 69.71(4)
Pb10 Pb5 Pb6 Pb1 100.85(4)
Pb11 Pb5 Pb6 Pb1 137.42(4)
Pb4 Pb5 Pb6 Pb1 37.90(3)
Pd1 Pb5 Pb6 Pb11 -67.70(4)
Pb1 Pb5 Pb6 Pb11 -137.42(4)
Pb10 Pb5 Pb6 Pb11 -36.56(3)
Pb4 Pb5 Pb6 Pb11 -99.51(4)
Pd1 Pb5 Pb6 Pb2 32.04(4)
Pb1 Pb5 Pb6 Pb2 -37.68(4)
Pb10 Pb5 Pb6 Pb2 63.18(4)
Pb11 Pb5 Pb6 Pb2 99.74(4)
Pb4 Pb5 Pb6 Pb2 0.22(5)
Pd1 Pb5 Pb6 Pb7 -31.10(4)
Pb1 Pb5 Pb6 Pb7 -100.82(4)
Pb10 Pb5 Pb6 Pb7 0.04(4)
Pb11 Pb5 Pb6 Pb7 36.60(3)
Pb4 Pb5 Pb6 Pb7 -62.92(4)
Pb3 Pb2 Pb6 Pd1 32.81(5)
Pb7 Pb2 Pb6 Pd1 -68.06(4)
Pb8 Pb2 Pb6 Pd1 -31.09(4)
Pb1 Pb2 Pb6 Pd1 70.10(4)
Pd1 Pb2 Pb6 Pb1 -70.10(4)
Pb3 Pb2 Pb6 Pb1 -37.29(4)
Pb7 Pb2 Pb6 Pb1 -138.17(4)
Pb8 Pb2 Pb6 Pb1 -101.20(4)
Pd1 Pb2 Pb6 Pb5 -32.65(4)
Pb3 Pb2 Pb6 Pb5 0.17(5)
Pb7 Pb2 Pb6 Pb5 -100.71(4)
Pb8 Pb2 Pb6 Pb5 -63.74(4)
Pb1 Pb2 Pb6 Pb5 37.46(4)
Pd1 Pb2 Pb6 Pb11 31.23(4)
Pb3 Pb2 Pb6 Pb11 64.04(5)
Pb7 Pb2 Pb6 Pb11 -36.83(3)
Pb8 Pb2 Pb6 Pb11 0.13(5)
Pb1 Pb2 Pb6 Pb11 101.33(4)
Pd1 Pb2 Pb6 Pb7 68.06(4)
Pb3 Pb2 Pb6 Pb7 100.87(5)
Pb8 Pb2 Pb6 Pb7 36.97(4)
Pb1 Pb2 Pb6 Pb7 138.17(4)
Pb3 Pb2 Pb7 Pd1 -30.76(5)
Pb6 Pb2 Pb7 Pd1 69.91(4)
Pb8 Pb2 Pb7 Pd1 -68.82(5)
Pb1 Pb2 Pb7 Pd1 32.98(5)
Pd1 Pb2 Pb7 Pb11 -32.50(5)
Pb3 Pb2 Pb7 Pb11 -63.26(5)
Pb6 Pb2 Pb7 Pb11 37.41(4)
Pb8 Pb2 Pb7 Pb11 -101.32(4)
Pb1 Pb2 Pb7 Pb11 0.48(6)
Pd1 Pb2 Pb7 Pb8 68.82(5)
Pb3 Pb2 Pb7 Pb8 38.06(4)
Pb6 Pb2 Pb7 Pb8 138.72(4)
Pb1 Pb2 Pb7 Pb8 101.80(4)
Pd1 Pb2 Pb7 Pb12 30.96(5)
Pb3 Pb2 Pb7 Pb12 0.20(5)
Pb6 Pb2 Pb7 Pb12 100.87(4)
Pb8 Pb2 Pb7 Pb12 -37.85(4)
Pb1 Pb2 Pb7 Pb12 63.94(5)
Pd1 Pb2 Pb7 Pb6 -69.91(4)
Pb3 Pb2 Pb7 Pb6 -100.67(4)
Pb8 Pb2 Pb7 Pb6 -138.72(4)
Pb1 Pb2 Pb7 Pb6 -36.92(4)
Pb1 Pb6 Pb7 Pd1 -31.48(4)
Pb5 Pb6 Pb7 Pd1 31.94(4)
Pb11 Pb6 Pb7 Pd1 69.10(4)
Pb2 Pb6 Pb7 Pd1 -69.09(4)
Pd1 Pb6 Pb7 Pb11 -69.10(4)
Pb1 Pb6 Pb7 Pb11 -100.58(4)
Pb5 Pb6 Pb7 Pb11 -37.15(3)
Pb2 Pb6 Pb7 Pb11 -138.19(4)
Pd1 Pb6 Pb7 Pb8 31.93(5)
Pb1 Pb6 Pb7 Pb8 0.45(5)
Pb5 Pb6 Pb7 Pb8 63.87(5)
Pb11 Pb6 Pb7 Pb8 101.03(4)
Pb2 Pb6 Pb7 Pb8 -37.16(4)
Pd1 Pb6 Pb7 Pb2 69.09(4)
Pb1 Pb6 Pb7 Pb2 37.61(3)
Pb5 Pb6 Pb7 Pb2 101.04(4)
Pb11 Pb6 Pb7 Pb2 138.19(4)
Pd1 Pb6 Pb7 Pb12 -31.72(5)
Pb1 Pb6 Pb7 Pb12 -63.20(5)
Pb5 Pb6 Pb7 Pb12 0.22(5)
Pb11 Pb6 Pb7 Pb12 37.38(4)
Pb2 Pb6 Pb7 Pb12 -100.81(4)
Pb11 Pb7 Pb8 Pd1 31.44(5)
Pb2 Pb7 Pb8 Pd1 -69.27(4)
Pb12 Pb7 Pb8 Pd1 68.43(4)
Pb6 Pb7 Pb8 Pd1 -32.23(5)
Pd1 Pb7 Pb8 Pb9 -31.28(5)
Pb11 Pb7 Pb8 Pb9 0.15(6)
Pb2 Pb7 Pb8 Pb9 -100.55(4)
Pb12 Pb7 Pb8 Pb9 37.14(4)
Pb6 Pb7 Pb8 Pb9 -63.52(5)
Pd1 Pb7 Pb8 Pb12 -68.43(4)
Pb11 Pb7 Pb8 Pb12 -36.99(4)
Pb2 Pb7 Pb8 Pb12 -137.69(4)
Pb6 Pb7 Pb8 Pb12 -100.66(4)
Pd1 Pb7 Pb8 Pb2 69.27(4)
Pb11 Pb7 Pb8 Pb2 100.70(4)
Pb12 Pb7 Pb8 Pb2 137.69(4)
Pb6 Pb7 Pb8 Pb2 37.04(4)
Pd1 Pb7 Pb8 Pb3 31.98(5)
Pb11 Pb7 Pb8 Pb3 63.42(6)
Pb2 Pb7 Pb8 Pb3 -37.29(4)
Pb12 Pb7 Pb8 Pb3 100.41(5)
Pb6 Pb7 Pb8 Pb3 -0.25(6)
Pb3 Pb2 Pb8 Pd1 -68.88(4)
Pb7 Pb2 Pb8 Pd1 68.69(4)
Pb6 Pb2 Pb8 Pd1 31.49(4)
Pb1 Pb2 Pb8 Pd1 -31.26(4)
Pd1 Pb2 Pb8 Pb9 31.07(5)
Pb3 Pb2 Pb8 Pb9 -37.81(4)
Pb7 Pb2 Pb8 Pb9 99.75(5)
Pb6 Pb2 Pb8 Pb9 62.56(5)
Pb1 Pb2 Pb8 Pb9 -0.20(5)
Pd1 Pb2 Pb8 Pb7 -68.69(4)
Pb3 Pb2 Pb8 Pb7 -137.57(4)
Pb6 Pb2 Pb8 Pb7 -37.20(3)
Pb1 Pb2 Pb8 Pb7 -99.95(4)
Pd1 Pb2 Pb8 Pb12 -30.91(4)
Pb3 Pb2 Pb8 Pb12 -99.79(4)
Pb7 Pb2 Pb8 Pb12 37.78(4)
Pb6 Pb2 Pb8 Pb12 0.59(5)
Pb1 Pb2 Pb8 Pb12 -62.17(5)
Pd1 Pb2 Pb8 Pb3 68.88(4)
Pb7 Pb2 Pb8 Pb3 137.57(4)
Pb6 Pb2 Pb8 Pb3 100.37(4)
Pb1 Pb2 Pb8 Pb3 37.62(4)
Pb2 Pb3 Pb8 Pd1 69.61(4)
Pb4 Pb3 Pb8 Pd1 -31.66(5)
Pb1 Pb3 Pb8 Pd1 31.97(5)
Pb9 Pb3 Pb8 Pd1 -67.99(5)
Pd1 Pb3 Pb8 Pb9 67.99(5)
Pb2 Pb3 Pb8 Pb9 137.59(4)
Pb4 Pb3 Pb8 Pb9 36.32(4)
Pb1 Pb3 Pb8 Pb9 99.96(4)
Pd1 Pb3 Pb8 Pb7 -32.01(5)
Pb2 Pb3 Pb8 Pb7 37.59(4)
Pb4 Pb3 Pb8 Pb7 -63.68(6)
Pb1 Pb3 Pb8 Pb7 -0.04(6)
Pb9 Pb3 Pb8 Pb7 -100.00(5)
Pd1 Pb3 Pb8 Pb12 31.17(5)
Pb2 Pb3 Pb8 Pb12 100.78(4)
Pb4 Pb3 Pb8 Pb12 -0.49(6)
Pb1 Pb3 Pb8 Pb12 63.15(6)
Pb9 Pb3 Pb8 Pb12 -36.81(4)
Pd1 Pb3 Pb8 Pb2 -69.61(4)
Pb4 Pb3 Pb8 Pb2 -101.27(4)
Pb1 Pb3 Pb8 Pb2 -37.63(4)
Pb9 Pb3 Pb8 Pb2 -137.59(4)
Pb7 Pb8 Pb9 Pd1 31.50(5)
Pb12 Pb8 Pb9 Pd1 69.23(5)
Pb2 Pb8 Pb9 Pd1 -31.42(5)
Pb3 Pb8 Pb9 Pd1 -68.76(4)
Pd1 Pb8 Pb9 Pb12 -69.23(5)
Pb7 Pb8 Pb9 Pb12 -37.73(4)
Pb2 Pb8 Pb9 Pb12 -100.65(4)
Pb3 Pb8 Pb9 Pb12 -137.99(4)
Pd1 Pb8 Pb9 Pb4 32.64(4)
Pb7 Pb8 Pb9 Pb4 64.14(6)
Pb12 Pb8 Pb9 Pb4 101.87(5)
Pb2 Pb8 Pb9 Pb4 1.22(6)
Pb3 Pb8 Pb9 Pb4 -36.12(4)
Pd1 Pb8 Pb9 Pb10 -31.08(5)
Pb7 Pb8 Pb9 Pb10 0.42(6)
Pb12 Pb8 Pb9 Pb10 38.15(4)
Pb2 Pb8 Pb9 Pb10 -62.50(5)
Pb3 Pb8 Pb9 Pb10 -99.84(5)
Pd1 Pb8 Pb9 Pb3 68.76(4)
Pb7 Pb8 Pb9 Pb3 100.26(5)
Pb12 Pb8 Pb9 Pb3 137.99(4)
Pb2 Pb8 Pb9 Pb3 37.34(4)
Pb3 Pb4 Pb9 Pd1 68.95(4)
Pb10 Pb4 Pb9 Pd1 -69.62(4)
Pb1 Pb4 Pb9 Pd1 30.73(5)
Pb5 Pb4 Pb9 Pd1 -31.94(5)
Pd1 Pb4 Pb9 Pb12 32.12(5)
Pb3 Pb4 Pb9 Pb12 101.07(5)
Pb10 Pb4 Pb9 Pb12 -37.50(4)
Pb1 Pb4 Pb9 Pb12 62.85(6)
Pb5 Pb4 Pb9 Pb12 0.18(6)
Pd1 Pb4 Pb9 Pb8 -32.52(4)
Pb3 Pb4 Pb9 Pb8 36.42(4)
Pb10 Pb4 Pb9 Pb8 -102.15(4)
Pb1 Pb4 Pb9 Pb8 -1.79(5)
Pb5 Pb4 Pb9 Pb8 -64.47(5)
Pd1 Pb4 Pb9 Pb10 69.62(4)
Pb3 Pb4 Pb9 Pb10 138.57(4)
Pb1 Pb4 Pb9 Pb10 100.35(4)
Pb5 Pb4 Pb9 Pb10 37.68(4)
Pd1 Pb4 Pb9 Pb3 -68.95(4)
Pb10 Pb4 Pb9 Pb3 -138.57(4)
Pb1 Pb4 Pb9 Pb3 -38.22(3)
Pb5 Pb4 Pb9 Pb3 -100.89(4)
Pb2 Pb3 Pb9 Pd1 31.45(5)
Pb4 Pb3 Pb9 Pd1 -70.10(4)
Pb1 Pb3 Pb9 Pd1 -32.29(5)
Pb8 Pb3 Pb9 Pd1 69.42(4)
Pd1 Pb3 Pb9 Pb12 -31.31(5)
Pb2 Pb3 Pb9 Pb12 0.14(6)
Pb4 Pb3 Pb9 Pb12 -101.41(5)
Pb1 Pb3 Pb9 Pb12 -63.60(5)
Pb8 Pb3 Pb9 Pb12 38.12(4)
Pd1 Pb3 Pb9 Pb8 -69.42(4)
Pb2 Pb3 Pb9 Pb8 -37.98(4)
Pb4 Pb3 Pb9 Pb8 -139.53(4)
Pb1 Pb3 Pb9 Pb8 -101.71(4)
Pd1 Pb3 Pb9 Pb4 70.10(4)
Pb2 Pb3 Pb9 Pb4 101.55(4)
Pb1 Pb3 Pb9 Pb4 37.81(3)
Pb8 Pb3 Pb9 Pb4 139.53(4)
Pd1 Pb3 Pb9 Pb10 33.15(4)
Pb2 Pb3 Pb9 Pb10 64.60(5)
Pb4 Pb3 Pb9 Pb10 -36.96(4)
Pb1 Pb3 Pb9 Pb10 0.86(5)
Pb8 Pb3 Pb9 Pb10 102.57(4)
Pb3 Pb4 Pb10 Pd1 30.16(5)
Pb1 Pb4 Pb10 Pd1 -33.85(5)
Pb9 Pb4 Pb10 Pd1 67.58(5)
Pb5 Pb4 Pb10 Pd1 -70.22(4)
Pd1 Pb4 Pb10 Pb11 31.69(5)
Pb3 Pb4 Pb10 Pb11 61.85(5)
Pb1 Pb4 Pb10 Pb11 -2.16(5)
Pb9 Pb4 Pb10 Pb11 99.28(5)
Pb5 Pb4 Pb10 Pb11 -38.52(4)
Pd1 Pb4 Pb10 Pb9 -67.58(5)
Pb3 Pb4 Pb10 Pb9 -37.42(4)
Pb1 Pb4 Pb10 Pb9 -101.44(4)
Pb5 Pb4 Pb10 Pb9 -137.80(4)
Pd1 Pb4 Pb10 Pb5 70.22(4)
Pb3 Pb4 Pb10 Pb5 100.38(4)
Pb1 Pb4 Pb10 Pb5 36.36(3)
Pb9 Pb4 Pb10 Pb5 137.80(4)
Pd1 Pb4 Pb10 Pb12 -31.43(5)
Pb3 Pb4 Pb10 Pb12 -1.27(6)
Pb1 Pb4 Pb10 Pb12 -65.28(5)
Pb9 Pb4 Pb10 Pb12 36.15(4)
Pb5 Pb4 Pb10 Pb12 -101.65(4)
Pb12 Pb9 Pb10 Pd1 69.12(4)
Pb8 Pb9 Pb10 Pd1 30.98(5)
Pb4 Pb9 Pb10 Pd1 -69.63(4)
Pb3 Pb9 Pb10 Pd1 -32.87(4)
Pd1 Pb9 Pb10 Pb11 -31.80(5)
Pb12 Pb9 Pb10 Pb11 37.32(4)
Pb8 Pb9 Pb10 Pb11 -0.83(6)
Pb4 Pb9 Pb10 Pb11 -101.44(4)
Pb3 Pb9 Pb10 Pb11 -64.67(5)
Pd1 Pb9 Pb10 Pb4 69.63(4)
Pb12 Pb9 Pb10 Pb4 138.76(4)
Pb8 Pb9 Pb10 Pb4 100.61(5)
Pb3 Pb9 Pb10 Pb4 36.77(4)
Pd1 Pb9 Pb10 Pb5 31.74(4)
Pb12 Pb9 Pb10 Pb5 100.86(4)
Pb8 Pb9 Pb10 Pb5 62.71(5)
Pb4 Pb9 Pb10 Pb5 -37.90(4)
Pb3 Pb9 Pb10 Pb5 -1.13(5)
Pd1 Pb9 Pb10 Pb12 -69.12(4)
Pb8 Pb9 Pb10 Pb12 -38.15(4)
Pb4 Pb9 Pb10 Pb12 -138.76(4)
Pb3 Pb9 Pb10 Pb12 -101.99(4)
Pb1 Pb5 Pb10 Pd1 31.87(4)
Pb6 Pb5 Pb10 Pd1 -31.52(4)
Pb11 Pb5 Pb10 Pd1 -68.36(4)
Pb4 Pb5 Pb10 Pd1 68.64(4)
Pd1 Pb5 Pb10 Pb11 68.36(4)
Pb1 Pb5 Pb10 Pb11 100.23(4)
Pb6 Pb5 Pb10 Pb11 36.84(3)
Pb4 Pb5 Pb10 Pb11 137.00(4)
Pd1 Pb5 Pb10 Pb4 -68.64(4)
Pb1 Pb5 Pb10 Pb4 -36.77(3)
Pb6 Pb5 Pb10 Pb4 -100.17(3)
Pb11 Pb5 Pb10 Pb4 -137.00(4)
Pd1 Pb5 Pb10 Pb9 -30.89(4)
Pb1 Pb5 Pb10 Pb9 0.98(5)
Pb6 Pb5 Pb10 Pb9 -62.41(4)
Pb11 Pb5 Pb10 Pb9 -99.25(4)
Pb4 Pb5 Pb10 Pb9 37.75(3)
Pd1 Pb5 Pb10 Pb12 31.24(4)
Pb1 Pb5 Pb10 Pb12 63.11(5)
Pb6 Pb5 Pb10 Pb12 -0.28(5)
Pb11 Pb5 Pb10 Pb12 -37.12(4)
Pb4 Pb5 Pb10 Pb12 99.89(4)
Pb8 Pb7 Pb11 Pd1 -31.32(5)
Pb2 Pb7 Pb11 Pd1 32.49(5)
Pb12 Pb7 Pb11 Pd1 -68.35(5)
Pb6 Pb7 Pb11 Pd1 69.87(4)
Pd1 Pb7 Pb11 Pb10 30.65(5)
Pb8 Pb7 Pb11 Pb10 -0.67(5)
Pb2 Pb7 Pb11 Pb10 63.14(5)
Pb12 Pb7 Pb11 Pb10 -37.70(4)
Pb6 Pb7 Pb11 Pb10 100.52(4)
Pd1 Pb7 Pb11 Pb12 68.35(5)
Pb8 Pb7 Pb11 Pb12 37.03(4)
Pb2 Pb7 Pb11 Pb12 100.84(4)
Pb6 Pb7 Pb11 Pb12 138.22(4)
Pd1 Pb7 Pb11 Pb6 -69.87(4)
Pb8 Pb7 Pb11 Pb6 -101.19(4)
Pb2 Pb7 Pb11 Pb6 -37.38(4)
Pb12 Pb7 Pb11 Pb6 -138.22(4)
Pd1 Pb7 Pb11 Pb5 -33.18(5)
Pb8 Pb7 Pb11 Pb5 -64.50(5)
Pb2 Pb7 Pb11 Pb5 -0.69(5)
Pb12 Pb7 Pb11 Pb5 -101.53(4)
Pb6 Pb7 Pb11 Pb5 36.69(4)
Pb4 Pb10 Pb11 Pd1 -31.78(5)
Pb9 Pb10 Pb11 Pd1 31.40(5)
Pb5 Pb10 Pb11 Pd1 -70.32(4)
Pb12 Pb10 Pb11 Pd1 68.20(5)
Pd1 Pb10 Pb11 Pb7 -30.48(5)
Pb4 Pb10 Pb11 Pb7 -62.26(5)
Pb9 Pb10 Pb11 Pb7 0.92(5)
Pb5 Pb10 Pb11 Pb7 -100.80(4)
Pb12 Pb10 Pb11 Pb7 37.72(4)
Pd1 Pb10 Pb11 Pb12 -68.20(5)
Pb4 Pb10 Pb11 Pb12 -99.98(4)
Pb9 Pb10 Pb11 Pb12 -36.80(4)
Pb5 Pb10 Pb11 Pb12 -138.52(4)
Pd1 Pb10 Pb11 Pb6 33.86(5)
Pb4 Pb10 Pb11 Pb6 2.08(5)
Pb9 Pb10 Pb11 Pb6 65.26(5)
Pb5 Pb10 Pb11 Pb6 -36.46(3)
Pb12 Pb10 Pb11 Pb6 102.06(4)
Pd1 Pb10 Pb11 Pb5 70.32(4)
Pb4 Pb10 Pb11 Pb5 38.53(4)
Pb9 Pb10 Pb11 Pb5 101.71(4)
Pb12 Pb10 Pb11 Pb5 138.52(4)
Pb1 Pb6 Pb11 Pd1 32.45(4)
Pb5 Pb6 Pb11 Pd1 70.46(4)
Pb2 Pb6 Pb11 Pd1 -31.28(4)
Pb7 Pb6 Pb11 Pd1 -68.29(4)
Pd1 Pb6 Pb11 Pb7 68.29(4)
Pb1 Pb6 Pb11 Pb7 100.74(4)
Pb5 Pb6 Pb11 Pb7 138.75(4)
Pb2 Pb6 Pb11 Pb7 37.01(3)
Pd1 Pb6 Pb11 Pb10 -33.65(5)
Pb1 Pb6 Pb11 Pb10 -1.20(5)
Pb5 Pb6 Pb11 Pb10 36.81(4)
Pb2 Pb6 Pb11 Pb10 -64.93(5)
Pb7 Pb6 Pb11 Pb10 -101.94(4)
Pd1 Pb6 Pb11 Pb12 30.47(4)
Pb1 Pb6 Pb11 Pb12 62.92(5)
Pb5 Pb6 Pb11 Pb12 100.93(4)
Pb2 Pb6 Pb11 Pb12 -0.82(5)
Pb7 Pb6 Pb11 Pb12 -37.82(4)
Pd1 Pb6 Pb11 Pb5 -70.46(4)
Pb1 Pb6 Pb11 Pb5 -38.01(3)
Pb2 Pb6 Pb11 Pb5 -101.74(4)
Pb7 Pb6 Pb11 Pb5 -138.75(4)
Pb1 Pb5 Pb11 Pd1 -32.04(5)
Pb6 Pb5 Pb11 Pd1 -69.95(4)
Pb10 Pb5 Pb11 Pd1 68.97(4)
Pb4 Pb5 Pb11 Pd1 31.08(4)
Pd1 Pb5 Pb11 Pb7 32.67(5)
Pb1 Pb5 Pb11 Pb7 0.64(5)
Pb6 Pb5 Pb11 Pb7 -37.28(4)
Pb10 Pb5 Pb11 Pb7 101.64(4)
Pb4 Pb5 Pb11 Pb7 63.75(5)
Pd1 Pb5 Pb11 Pb10 -68.97(4)
Pb1 Pb5 Pb11 Pb10 -101.00(4)
Pb6 Pb5 Pb11 Pb10 -138.92(4)
Pb4 Pb5 Pb11 Pb10 -37.89(3)
Pd1 Pb5 Pb11 Pb12 -31.50(5)
Pb1 Pb5 Pb11 Pb12 -63.54(5)
Pb6 Pb5 Pb11 Pb12 -101.45(4)
Pb10 Pb5 Pb11 Pb12 37.46(4)
Pb4 Pb5 Pb11 Pb12 -0.42(5)
Pd1 Pb5 Pb11 Pb6 69.95(4)
Pb1 Pb5 Pb11 Pb6 37.91(4)
Pb10 Pb5 Pb11 Pb6 138.92(4)
Pb4 Pb5 Pb11 Pb6 101.03(4)
Pb8 Pb9 Pb12 Pd1 68.90(5)
Pb4 Pb9 Pb12 Pd1 -32.15(5)
Pb10 Pb9 Pb12 Pd1 -69.25(4)
Pb3 Pb9 Pb12 Pd1 31.08(5)
Pd1 Pb9 Pb12 Pb11 31.71(5)
Pb8 Pb9 Pb12 Pb11 100.61(5)
Pb4 Pb9 Pb12 Pb11 -0.44(6)
Pb10 Pb9 Pb12 Pb11 -37.54(4)
Pb3 Pb9 Pb12 Pb11 62.79(6)
Pd1 Pb9 Pb12 Pb8 -68.90(5)
Pb4 Pb9 Pb12 Pb8 -101.05(5)
Pb10 Pb9 Pb12 Pb8 -138.15(4)
Pb3 Pb9 Pb12 Pb8 -37.82(4)
Pd1 Pb9 Pb12 Pb7 -31.09(5)
Pb8 Pb9 Pb12 Pb7 37.81(4)
Pb4 Pb9 Pb12 Pb7 -63.24(6)
Pb10 Pb9 Pb12 Pb7 -100.34(5)
Pb3 Pb9 Pb12 Pb7 -0.01(6)
Pd1 Pb9 Pb12 Pb10 69.25(4)
Pb8 Pb9 Pb12 Pb10 138.15(4)
Pb4 Pb9 Pb12 Pb10 37.09(4)
Pb3 Pb9 Pb12 Pb10 100.32(5)
Pb7 Pb11 Pb12 Pd1 -68.85(4)
Pb10 Pb11 Pb12 Pd1 69.44(4)
Pb6 Pb11 Pb12 Pd1 -30.94(4)
Pb5 Pb11 Pb12 Pd1 32.11(4)
Pd1 Pb11 Pb12 Pb9 -31.57(5)
Pb7 Pb11 Pb12 Pb9 -100.42(5)
Pb10 Pb11 Pb12 Pb9 37.87(4)
Pb6 Pb11 Pb12 Pb9 -62.51(5)
Pb5 Pb11 Pb12 Pb9 0.54(5)
Pd1 Pb11 Pb12 Pb8 32.12(4)
Pb7 Pb11 Pb12 Pb8 -36.73(3)
Pb10 Pb11 Pb12 Pb8 101.57(4)
Pb6 Pb11 Pb12 Pb8 1.18(5)
Pb5 Pb11 Pb12 Pb8 64.24(5)
Pd1 Pb11 Pb12 Pb7 68.85(4)
Pb10 Pb11 Pb12 Pb7 138.29(4)
Pb6 Pb11 Pb12 Pb7 37.91(3)
Pb5 Pb11 Pb12 Pb7 100.96(4)
Pd1 Pb11 Pb12 Pb10 -69.44(4)
Pb7 Pb11 Pb12 Pb10 -138.29(4)
Pb6 Pb11 Pb12 Pb10 -100.38(4)
Pb5 Pb11 Pb12 Pb10 -37.33(3)
Pb9 Pb8 Pb12 Pd1 -68.68(5)
Pb7 Pb8 Pb12 Pd1 68.81(4)
Pb2 Pb8 Pb12 Pd1 31.13(5)
Pb3 Pb8 Pb12 Pd1 -31.23(5)
Pd1 Pb8 Pb12 Pb9 68.68(5)
Pb7 Pb8 Pb12 Pb9 137.49(4)
Pb2 Pb8 Pb12 Pb9 99.81(4)
Pb3 Pb8 Pb12 Pb9 37.45(4)
Pd1 Pb8 Pb12 Pb11 -32.21(5)
Pb9 Pb8 Pb12 Pb11 -100.90(4)
Pb7 Pb8 Pb12 Pb11 36.59(3)
Pb2 Pb8 Pb12 Pb11 -1.08(5)
Pb3 Pb8 Pb12 Pb11 -63.44(5)
Pd1 Pb8 Pb12 Pb7 -68.81(4)
Pb9 Pb8 Pb12 Pb7 -137.49(4)
Pb2 Pb8 Pb12 Pb7 -37.68(4)
Pb3 Pb8 Pb12 Pb7 -100.04(5)
Pd1 Pb8 Pb12 Pb10 30.93(5)
Pb9 Pb8 Pb12 Pb10 -37.75(4)
Pb7 Pb8 Pb12 Pb10 99.74(4)
Pb2 Pb8 Pb12 Pb10 62.06(5)
Pb3 Pb8 Pb12 Pb10 -0.30(6)
Pb11 Pb7 Pb12 Pd1 69.59(4)
Pb8 Pb7 Pb12 Pd1 -69.17(4)
Pb2 Pb7 Pb12 Pd1 -31.24(5)
Pb6 Pb7 Pb12 Pd1 32.20(5)
Pd1 Pb7 Pb12 Pb9 31.13(5)
Pb11 Pb7 Pb12 Pb9 100.72(5)
Pb8 Pb7 Pb12 Pb9 -38.05(4)
Pb2 Pb7 Pb12 Pb9 -0.12(6)
Pb6 Pb7 Pb12 Pb9 63.32(5)
Pd1 Pb7 Pb12 Pb11 -69.59(4)
Pb8 Pb7 Pb12 Pb11 -138.76(4)
Pb2 Pb7 Pb12 Pb11 -100.83(4)
Pb6 Pb7 Pb12 Pb11 -37.39(3)
Pd1 Pb7 Pb12 Pb8 69.17(4)
Pb11 Pb7 Pb12 Pb8 138.76(4)
Pb2 Pb7 Pb12 Pb8 37.93(4)
Pb6 Pb7 Pb12 Pb8 101.37(4)
Pd1 Pb7 Pb12 Pb10 -32.59(5)
Pb11 Pb7 Pb12 Pb10 37.00(4)
Pb8 Pb7 Pb12 Pb10 -101.76(4)
Pb2 Pb7 Pb12 Pb10 -63.83(5)
Pb6 Pb7 Pb12 Pb10 -0.39(5)
Pb11 Pb10 Pb12 Pd1 -69.29(4)
Pb4 Pb10 Pb12 Pd1 31.78(5)
Pb9 Pb10 Pb12 Pd1 68.52(5)
Pb5 Pb10 Pb12 Pd1 -31.96(5)
Pd1 Pb10 Pb12 Pb9 -68.52(5)
Pb11 Pb10 Pb12 Pb9 -137.80(4)
Pb4 Pb10 Pb12 Pb9 -36.74(4)
Pb5 Pb10 Pb12 Pb9 -100.47(4)
Pd1 Pb10 Pb12 Pb11 69.29(4)
Pb4 Pb10 Pb12 Pb11 101.07(4)
Pb9 Pb10 Pb12 Pb11 137.80(4)
Pb5 Pb10 Pb12 Pb11 37.33(4)
Pd1 Pb10 Pb12 Pb8 -30.82(5)
Pb11 Pb10 Pb12 Pb8 -100.10(4)
Pb4 Pb10 Pb12 Pb8 0.96(6)
Pb9 Pb10 Pb12 Pb8 37.70(4)
Pb5 Pb10 Pb12 Pb8 -62.77(5)
Pd1 Pb10 Pb12 Pb7 32.37(5)
Pb11 Pb10 Pb12 Pb7 -36.91(4)
Pb4 Pb10 Pb12 Pb7 64.15(5)
Pb9 Pb10 Pb12 Pb7 100.89(5)
Pb5 Pb10 Pb12 Pb7 0.41(5)
Pb8 Pb9 Pd1 Pb12 -72.72(5)
Pb4 Pb9 Pd1 Pb12 143.98(5)
Pb10 Pb9 Pd1 Pb12 72.60(4)
Pb3 Pb9 Pd1 Pb12 -144.88(5)
Pb12 Pb9 Pd1 Pb7 36.07(5)
Pb8 Pb9 Pd1 Pb7 -36.64(5)
Pb4 Pb9 Pd1 Pb7 -179.94(7)
Pb10 Pb9 Pd1 Pb7 108.67(6)
Pb3 Pb9 Pd1 Pb7 -108.80(6)
Pb12 Pb9 Pd1 Pb3 144.88(5)
Pb8 Pb9 Pd1 Pb3 72.16(4)
Pb4 Pb9 Pd1 Pb3 -71.14(4)
Pb10 Pb9 Pd1 Pb3 -142.53(5)
Pb12 Pb9 Pd1 Pb8 72.72(5)
Pb4 Pb9 Pd1 Pb8 -143.30(5)
Pb10 Pb9 Pd1 Pb8 145.32(5)
Pb3 Pb9 Pd1 Pb8 -72.16(4)
Pb12 Pb9 Pd1 Pb11 -36.14(5)
Pb8 Pb9 Pd1 Pb11 -108.86(7)
Pb4 Pb9 Pd1 Pb11 107.84(6)
Pb10 Pb9 Pd1 Pb11 36.46(5)
Pb3 Pb9 Pd1 Pb11 178.98(7)
Pb12 Pb9 Pd1 Pb2 109.08(7)
Pb8 Pb9 Pd1 Pb2 36.36(5)
Pb4 Pb9 Pd1 Pb2 -106.94(6)
Pb10 Pb9 Pd1 Pb2 -178.32(7)
Pb3 Pb9 Pd1 Pb2 -35.80(5)
Pb12 Pb9 Pd1 Pb10 -72.60(4)
Pb8 Pb9 Pd1 Pb10 -145.32(5)
Pb4 Pb9 Pd1 Pb10 71.38(4)
Pb3 Pb9 Pd1 Pb10 142.53(5)
Pb12 Pb9 Pd1 Pb4 -143.98(5)
Pb8 Pb9 Pd1 Pb4 143.30(5)
Pb10 Pb9 Pd1 Pb4 -71.38(4)
Pb3 Pb9 Pd1 Pb4 71.14(4)
Pb12 Pb9 Pd1 Pb6 -121(3)
Pb8 Pb9 Pd1 Pb6 167(3)
Pb4 Pb9 Pd1 Pb6 23(3)
Pb10 Pb9 Pd1 Pb6 -48(3)
Pb3 Pb9 Pd1 Pb6 95(3)
Pb12 Pb9 Pd1 Pb1 -178.46(7)
Pb8 Pb9 Pd1 Pb1 108.82(6)
Pb4 Pb9 Pd1 Pb1 -34.48(5)
Pb10 Pb9 Pd1 Pb1 -105.86(6)
Pb3 Pb9 Pd1 Pb1 36.67(5)
Pb12 Pb9 Pd1 Pb5 -108.07(6)
Pb8 Pb9 Pd1 Pb5 179.21(7)
Pb4 Pb9 Pd1 Pb5 35.91(5)
Pb10 Pb9 Pd1 Pb5 -35.47(5)
Pb3 Pb9 Pd1 Pb5 107.05(6)
Pb11 Pb12 Pd1 Pb9 -144.03(5)
Pb8 Pb12 Pd1 Pb9 72.57(5)
Pb7 Pb12 Pd1 Pb9 144.52(6)
Pb10 Pb12 Pd1 Pb9 -72.56(4)
Pb9 Pb12 Pd1 Pb7 -144.52(6)
Pb11 Pb12 Pd1 Pb7 71.46(4)
Pb8 Pb12 Pd1 Pb7 -71.94(4)
Pb10 Pb12 Pd1 Pb7 142.92(5)
Pb9 Pb12 Pd1 Pb3 -36.02(6)
Pb11 Pb12 Pd1 Pb3 179.95(7)
Pb8 Pb12 Pd1 Pb3 36.55(5)
Pb7 Pb12 Pd1 Pb3 108.50(6)
Pb10 Pb12 Pd1 Pb3 -108.58(7)
Pb9 Pb12 Pd1 Pb8 -72.57(5)
Pb11 Pb12 Pd1 Pb8 143.40(5)
Pb7 Pb12 Pd1 Pb8 71.94(4)
Pb10 Pb12 Pd1 Pb8 -145.14(5)
Pb9 Pb12 Pd1 Pb11 144.03(5)
Pb8 Pb12 Pd1 Pb11 -143.40(5)
Pb7 Pb12 Pd1 Pb11 -71.46(4)
Pb10 Pb12 Pd1 Pb11 71.46(4)
Pb9 Pb12 Pd1 Pb2 -108.60(7)
Pb11 Pb12 Pd1 Pb2 107.38(7)
Pb8 Pb12 Pd1 Pb2 -36.02(5)
Pb7 Pb12 Pd1 Pb2 35.92(5)
Pb10 Pb12 Pd1 Pb2 178.84(8)
Pb9 Pb12 Pd1 Pb10 72.56(4)
Pb11 Pb12 Pd1 Pb10 -71.46(4)
Pb8 Pb12 Pd1 Pb10 145.14(5)
Pb7 Pb12 Pd1 Pb10 -142.92(5)
Pb9 Pb12 Pd1 Pb4 36.33(5)
Pb11 Pb12 Pd1 Pb4 -107.70(6)
Pb8 Pb12 Pd1 Pb4 108.90(7)
Pb7 Pb12 Pd1 Pb4 -179.16(7)
Pb10 Pb12 Pd1 Pb4 -36.24(5)
Pb9 Pb12 Pd1 Pb6 178.78(7)
Pb11 Pb12 Pd1 Pb6 34.75(5)
Pb8 Pb12 Pd1 Pb6 -108.64(6)
Pb7 Pb12 Pd1 Pb6 -36.70(5)
Pb10 Pb12 Pd1 Pb6 106.22(6)
Pb9 Pb12 Pd1 Pb1 114(3)
Pb11 Pb12 Pd1 Pb1 -30(2)
Pb8 Pb12 Pd1 Pb1 -174(3)
Pb7 Pb12 Pd1 Pb1 -102(3)
Pb10 Pb12 Pd1 Pb1 41(2)
Pb9 Pb12 Pd1 Pb5 108.21(7)
Pb11 Pb12 Pd1 Pb5 -35.82(5)
Pb8 Pb12 Pd1 Pb5 -179.22(7)
Pb7 Pb12 Pd1 Pb5 -107.28(6)
Pb10 Pb12 Pd1 Pb5 35.65(5)
Pb11 Pb7 Pd1 Pb9 -107.81(7)
Pb8 Pb7 Pd1 Pb9 36.72(6)
Pb2 Pb7 Pd1 Pb9 108.99(7)
Pb12 Pb7 Pd1 Pb9 -35.67(6)
Pb6 Pb7 Pd1 Pb9 -179.45(7)
Pb11 Pb7 Pd1 Pb12 -72.14(4)
Pb8 Pb7 Pd1 Pb12 72.39(5)
Pb2 Pb7 Pd1 Pb12 144.66(6)
Pb6 Pb7 Pd1 Pb12 -143.77(5)
Pb11 Pb7 Pd1 Pb3 178.24(8)
Pb8 Pb7 Pd1 Pb3 -37.23(6)
Pb2 Pb7 Pd1 Pb3 35.04(6)
Pb12 Pb7 Pd1 Pb3 -109.62(8)
Pb6 Pb7 Pd1 Pb3 106.61(7)
Pb11 Pb7 Pd1 Pb8 -144.53(6)
Pb2 Pb7 Pd1 Pb8 72.27(5)
Pb12 Pb7 Pd1 Pb8 -72.39(5)
Pb6 Pb7 Pd1 Pb8 143.84(5)
Pb8 Pb7 Pd1 Pb11 144.53(6)
Pb2 Pb7 Pd1 Pb11 -143.20(6)
Pb12 Pb7 Pd1 Pb11 72.14(4)
Pb6 Pb7 Pd1 Pb11 -71.64(4)
Pb11 Pb7 Pd1 Pb2 143.20(6)
Pb8 Pb7 Pd1 Pb2 -72.27(5)
Pb12 Pb7 Pd1 Pb2 -144.66(6)
Pb6 Pb7 Pd1 Pb2 71.56(4)
Pb11 Pb7 Pd1 Pb10 -34.59(5)
Pb8 Pb7 Pd1 Pb10 109.94(8)
Pb2 Pb7 Pd1 Pb10 -177.79(8)
Pb12 Pb7 Pd1 Pb10 37.55(6)
Pb6 Pb7 Pd1 Pb10 -106.23(7)
Pb11 Pb7 Pd1 Pb4 74(2)
Pb8 Pb7 Pd1 Pb4 -141(3)
Pb2 Pb7 Pd1 Pb4 -69(2)
Pb12 Pb7 Pd1 Pb4 146(3)
Pb6 Pb7 Pd1 Pb4 3(2)
Pb11 Pb7 Pd1 Pb6 71.64(4)
Pb8 Pb7 Pd1 Pb6 -143.84(5)
Pb2 Pb7 Pd1 Pb6 -71.56(4)
Pb12 Pb7 Pd1 Pb6 143.77(5)
Pb11 Pb7 Pd1 Pb1 106.23(7)
Pb8 Pb7 Pd1 Pb1 -109.24(6)
Pb2 Pb7 Pd1 Pb1 -36.96(5)
Pb12 Pb7 Pd1 Pb1 178.37(7)
Pb6 Pb7 Pd1 Pb1 34.60(5)
Pb11 Pb7 Pd1 Pb5 36.74(5)
Pb8 Pb7 Pd1 Pb5 -178.73(7)
Pb2 Pb7 Pd1 Pb5 -106.46(7)
Pb12 Pb7 Pd1 Pb5 108.88(6)
Pb6 Pb7 Pd1 Pb5 -34.89(4)
Pb2 Pb3 Pd1 Pb9 -144.45(5)
Pb4 Pb3 Pd1 Pb9 72.30(4)
Pb1 Pb3 Pd1 Pb9 143.67(5)
Pb8 Pb3 Pd1 Pb9 -72.06(5)
Pb2 Pb3 Pd1 Pb12 -108.96(7)
Pb4 Pb3 Pd1 Pb12 107.79(7)
Pb1 Pb3 Pd1 Pb12 179.16(7)
Pb8 Pb3 Pd1 Pb12 -36.56(6)
Pb9 Pb3 Pd1 Pb12 35.49(5)
Pb2 Pb3 Pd1 Pb7 -35.26(6)
Pb4 Pb3 Pd1 Pb7 -178.52(8)
Pb1 Pb3 Pd1 Pb7 -107.15(7)
Pb8 Pb3 Pd1 Pb7 37.13(6)
Pb9 Pb3 Pd1 Pb7 109.18(7)
Pb2 Pb3 Pd1 Pb8 -72.39(5)
Pb4 Pb3 Pd1 Pb8 144.35(6)
Pb1 Pb3 Pd1 Pb8 -144.28(5)
Pb9 Pb3 Pd1 Pb8 72.06(5)
Pb2 Pb3 Pd1 Pb11 70(2)
Pb4 Pb3 Pd1 Pb11 -74(2)
Pb1 Pb3 Pd1 Pb11 -2(2)
Pb8 Pb3 Pd1 Pb11 142(2)
Pb9 Pb3 Pd1 Pb11 -146(2)
Pb4 Pb3 Pd1 Pb2 -143.26(5)
Pb1 Pb3 Pd1 Pb2 -71.89(4)
Pb8 Pb3 Pd1 Pb2 72.39(5)
Pb9 Pb3 Pd1 Pb2 144.45(5)
Pb2 Pb3 Pd1 Pb10 177.59(8)
Pb4 Pb3 Pd1 Pb10 34.33(5)
Pb1 Pb3 Pd1 Pb10 105.70(7)
Pb8 Pb3 Pd1 Pb10 -110.02(7)
Pb9 Pb3 Pd1 Pb10 -37.96(6)
Pb2 Pb3 Pd1 Pb4 143.26(5)
Pb1 Pb3 Pd1 Pb4 71.37(4)
Pb8 Pb3 Pd1 Pb4 -144.35(6)
Pb9 Pb3 Pd1 Pb4 -72.30(4)
Pb2 Pb3 Pd1 Pb6 36.94(5)
Pb4 Pb3 Pd1 Pb6 -106.32(6)
Pb1 Pb3 Pd1 Pb6 -34.94(5)
Pb8 Pb3 Pd1 Pb6 109.33(6)
Pb9 Pb3 Pd1 Pb6 -178.61(7)
Pb2 Pb3 Pd1 Pb1 71.89(4)
Pb4 Pb3 Pd1 Pb1 -71.37(4)
Pb8 Pb3 Pd1 Pb1 144.28(5)
Pb9 Pb3 Pd1 Pb1 -143.67(5)
Pb2 Pb3 Pd1 Pb5 106.35(7)
Pb4 Pb3 Pd1 Pb5 -36.91(5)
Pb1 Pb3 Pd1 Pb5 34.46(5)
Pb8 Pb3 Pd1 Pb5 178.74(7)
Pb9 Pb3 Pd1 Pb5 -109.21(6)
Pb7 Pb8 Pd1 Pb9 -143.80(5)
Pb12 Pb8 Pd1 Pb9 -71.21(5)
Pb2 Pb8 Pd1 Pb9 144.17(5)
Pb3 Pb8 Pd1 Pb9 72.97(5)
Pb9 Pb8 Pd1 Pb12 71.21(5)
Pb7 Pb8 Pd1 Pb12 -72.60(4)
Pb2 Pb8 Pd1 Pb12 -144.62(5)
Pb3 Pb8 Pd1 Pb12 144.17(6)
Pb9 Pb8 Pd1 Pb7 143.80(5)
Pb12 Pb8 Pd1 Pb7 72.60(4)
Pb2 Pb8 Pd1 Pb7 -72.03(4)
Pb3 Pb8 Pd1 Pb7 -143.23(6)
Pb9 Pb8 Pd1 Pb3 -72.97(5)
Pb7 Pb8 Pd1 Pb3 143.23(6)
Pb12 Pb8 Pd1 Pb3 -144.17(6)
Pb2 Pb8 Pd1 Pb3 71.20(4)
Pb9 Pb8 Pd1 Pb11 108.16(7)
Pb7 Pb8 Pd1 Pb11 -35.64(5)
Pb12 Pb8 Pd1 Pb11 36.95(5)
Pb2 Pb8 Pd1 Pb11 -107.67(7)
Pb3 Pb8 Pd1 Pb11 -178.87(8)
Pb9 Pb8 Pd1 Pb2 -144.17(5)
Pb7 Pb8 Pd1 Pb2 72.03(4)
Pb12 Pb8 Pd1 Pb2 144.62(5)
Pb3 Pb8 Pd1 Pb2 -71.20(4)
Pb9 Pb8 Pd1 Pb10 35.51(5)
Pb7 Pb8 Pd1 Pb10 -108.30(6)
Pb12 Pb8 Pd1 Pb10 -35.70(5)
Pb2 Pb8 Pd1 Pb10 179.68(7)
Pb3 Pb8 Pd1 Pb10 108.47(7)
Pb9 Pb8 Pd1 Pb4 -37.16(5)
Pb7 Pb8 Pd1 Pb4 179.04(7)
Pb12 Pb8 Pd1 Pb4 -108.37(7)
Pb2 Pb8 Pd1 Pb4 107.01(6)
Pb3 Pb8 Pd1 Pb4 35.81(5)
Pb9 Pb8 Pd1 Pb6 -179.67(7)
Pb7 Pb8 Pd1 Pb6 36.52(5)
Pb12 Pb8 Pd1 Pb6 109.12(6)
Pb2 Pb8 Pd1 Pb6 -35.50(5)
Pb3 Pb8 Pd1 Pb6 -106.71(6)
Pb9 Pb8 Pd1 Pb1 -108.98(7)
Pb7 Pb8 Pd1 Pb1 107.22(7)
Pb12 Pb8 Pd1 Pb1 179.82(7)
Pb2 Pb8 Pd1 Pb1 35.19(5)
Pb3 Pb8 Pd1 Pb1 -36.01(5)
Pb9 Pb8 Pd1 Pb5 -144(3)
Pb7 Pb8 Pd1 Pb5 72(3)
Pb12 Pb8 Pd1 Pb5 145(3)
Pb2 Pb8 Pd1 Pb5 0(3)
Pb3 Pb8 Pd1 Pb5 -71(3)
Pb7 Pb11 Pd1 Pb9 108.84(7)
Pb10 Pb11 Pd1 Pb9 -36.73(5)
Pb12 Pb11 Pd1 Pb9 35.92(5)
Pb6 Pb11 Pd1 Pb9 -178.60(7)
Pb5 Pb11 Pd1 Pb9 -108.28(6)
Pb7 Pb11 Pd1 Pb12 72.92(4)
Pb10 Pb11 Pd1 Pb12 -72.65(4)
Pb6 Pb11 Pd1 Pb12 145.49(5)
Pb5 Pb11 Pd1 Pb12 -144.20(5)
Pb10 Pb11 Pd1 Pb7 -145.57(5)
Pb12 Pb11 Pd1 Pb7 -72.92(4)
Pb6 Pb11 Pd1 Pb7 72.57(4)
Pb5 Pb11 Pd1 Pb7 142.88(5)
Pb7 Pb11 Pd1 Pb3 -106(2)
Pb10 Pb11 Pd1 Pb3 109(2)
Pb12 Pb11 Pd1 Pb3 -179(100)
Pb6 Pb11 Pd1 Pb3 -33(2)
Pb5 Pb11 Pd1 Pb3 37(2)
Pb7 Pb11 Pd1 Pb8 35.83(6)
Pb10 Pb11 Pd1 Pb8 -109.74(7)
Pb12 Pb11 Pd1 Pb8 -37.09(6)
Pb6 Pb11 Pd1 Pb8 108.40(7)
Pb5 Pb11 Pd1 Pb8 178.71(8)
Pb7 Pb11 Pd1 Pb2 -36.82(5)
Pb10 Pb11 Pd1 Pb2 177.61(8)
Pb12 Pb11 Pd1 Pb2 -109.74(7)
Pb6 Pb11 Pd1 Pb2 35.75(5)
Pb5 Pb11 Pd1 Pb2 106.06(7)
Pb7 Pb11 Pd1 Pb10 145.57(5)
Pb12 Pb11 Pd1 Pb10 72.65(4)
Pb6 Pb11 Pd1 Pb10 -141.86(5)
Pb5 Pb11 Pd1 Pb10 -71.55(4)
Pb7 Pb11 Pd1 Pb4 -178.54(8)
Pb10 Pb11 Pd1 Pb4 35.89(5)
Pb12 Pb11 Pd1 Pb4 108.54(7)
Pb6 Pb11 Pd1 Pb4 -105.97(7)
Pb5 Pb11 Pd1 Pb4 -35.66(5)
Pb7 Pb11 Pd1 Pb6 -72.57(4)
Pb10 Pb11 Pd1 Pb6 141.86(5)
Pb12 Pb11 Pd1 Pb6 -145.49(5)
Pb5 Pb11 Pd1 Pb6 70.32(4)
Pb7 Pb11 Pd1 Pb1 -107.91(6)
Pb10 Pb11 Pd1 Pb1 106.52(6)
Pb12 Pb11 Pd1 Pb1 179.17(7)
Pb6 Pb11 Pd1 Pb1 -35.34(4)
Pb5 Pb11 Pd1 Pb1 34.97(4)
Pb7 Pb11 Pd1 Pb5 -142.88(5)
Pb10 Pb11 Pd1 Pb5 71.55(4)
Pb12 Pb11 Pd1 Pb5 144.20(5)
Pb6 Pb11 Pd1 Pb5 -70.32(4)
Pb3 Pb2 Pd1 Pb9 36.35(5)
Pb7 Pb2 Pd1 Pb9 -108.67(7)
Pb6 Pb2 Pd1 Pb9 178.93(7)
Pb8 Pb2 Pd1 Pb9 -36.43(5)
Pb1 Pb2 Pd1 Pb9 108.58(6)
Pb3 Pb2 Pd1 Pb12 108.90(7)
Pb7 Pb2 Pd1 Pb12 -36.12(5)
Pb6 Pb2 Pd1 Pb12 -108.53(7)
Pb8 Pb2 Pd1 Pb12 36.12(5)
Pb1 Pb2 Pd1 Pb12 -178.87(8)
Pb3 Pb2 Pd1 Pb7 145.02(6)
Pb6 Pb2 Pd1 Pb7 -72.40(4)
Pb8 Pb2 Pd1 Pb7 72.24(4)
Pb1 Pb2 Pd1 Pb7 -142.75(5)
Pb7 Pb2 Pd1 Pb3 -145.02(6)
Pb6 Pb2 Pd1 Pb3 142.57(5)
Pb8 Pb2 Pd1 Pb3 -72.78(4)
Pb1 Pb2 Pd1 Pb3 72.23(4)
Pb3 Pb2 Pd1 Pb8 72.78(4)
Pb7 Pb2 Pd1 Pb8 -72.24(4)
Pb6 Pb2 Pd1 Pb8 -144.65(5)
Pb1 Pb2 Pd1 Pb8 145.01(5)
Pb3 Pb2 Pd1 Pb11 -178.30(8)
Pb7 Pb2 Pd1 Pb11 36.67(5)
Pb6 Pb2 Pd1 Pb11 -35.73(5)
Pb8 Pb2 Pd1 Pb11 108.92(7)
Pb1 Pb2 Pd1 Pb11 -106.08(7)
Pb3 Pb2 Pd1 Pb10 -99.7(16)
Pb7 Pb2 Pd1 Pb10 115.3(16)
Pb6 Pb2 Pd1 Pb10 42.9(16)
Pb8 Pb2 Pd1 Pb10 -172.5(16)
Pb1 Pb2 Pd1 Pb10 -27.5(16)
Pb3 Pb2 Pd1 Pb4 -36.39(5)
Pb7 Pb2 Pd1 Pb4 178.59(8)
Pb6 Pb2 Pd1 Pb4 106.19(7)
Pb8 Pb2 Pd1 Pb4 -109.17(7)
Pb1 Pb2 Pd1 Pb4 35.84(5)
Pb3 Pb2 Pd1 Pb6 -142.57(5)
Pb7 Pb2 Pd1 Pb6 72.40(4)
Pb8 Pb2 Pd1 Pb6 144.65(5)
Pb1 Pb2 Pd1 Pb6 -70.35(4)
Pb3 Pb2 Pd1 Pb1 -72.23(4)
Pb7 Pb2 Pd1 Pb1 142.75(5)
Pb6 Pb2 Pd1 Pb1 70.35(4)
Pb8 Pb2 Pd1 Pb1 -145.01(5)
Pb3 Pb2 Pd1 Pb5 -107.22(6)
Pb7 Pb2 Pd1 Pb5 107.76(6)
Pb6 Pb2 Pd1 Pb5 35.35(4)
Pb8 Pb2 Pd1 Pb5 180.00(7)
Pb1 Pb2 Pd1 Pb5 -34.99(4)
Pb11 Pb10 Pd1 Pb9 143.52(5)
Pb4 Pb10 Pd1 Pb9 -72.53(4)
Pb5 Pb10 Pd1 Pb9 -144.47(5)
Pb12 Pb10 Pd1 Pb9 71.27(5)
Pb11 Pb10 Pd1 Pb12 72.26(4)
Pb4 Pb10 Pd1 Pb12 -143.80(5)
Pb9 Pb10 Pd1 Pb12 -71.27(5)
Pb5 Pb10 Pd1 Pb12 144.26(5)
Pb11 Pb10 Pd1 Pb7 34.61(5)
Pb4 Pb10 Pd1 Pb7 178.56(8)
Pb9 Pb10 Pd1 Pb7 -108.91(7)
Pb5 Pb10 Pd1 Pb7 106.62(7)
Pb12 Pb10 Pd1 Pb7 -37.64(6)
Pb11 Pb10 Pd1 Pb3 -178.27(8)
Pb4 Pb10 Pd1 Pb3 -34.33(5)
Pb9 Pb10 Pd1 Pb3 38.21(6)
Pb5 Pb10 Pd1 Pb3 -106.26(7)
Pb12 Pb10 Pd1 Pb3 109.47(7)
Pb11 Pb10 Pd1 Pb8 108.00(6)
Pb4 Pb10 Pd1 Pb8 -108.06(6)
Pb9 Pb10 Pd1 Pb8 -35.52(5)
Pb5 Pb10 Pd1 Pb8 -179.99(7)
Pb12 Pb10 Pd1 Pb8 35.74(5)
Pb4 Pb10 Pd1 Pb11 143.94(5)
Pb9 Pb10 Pd1 Pb11 -143.52(5)
Pb5 Pb10 Pd1 Pb11 72.01(4)
Pb12 Pb10 Pd1 Pb11 -72.26(4)
Pb11 Pb10 Pd1 Pb2 -79.7(16)
Pb4 Pb10 Pd1 Pb2 64.3(16)
Pb9 Pb10 Pd1 Pb2 136.8(16)
Pb5 Pb10 Pd1 Pb2 -7.6(16)
Pb12 Pb10 Pd1 Pb2 -151.9(16)
Pb11 Pb10 Pd1 Pb4 -143.94(5)
Pb9 Pb10 Pd1 Pb4 72.53(4)
Pb5 Pb10 Pd1 Pb4 -71.94(4)
Pb12 Pb10 Pd1 Pb4 143.80(5)
Pb11 Pb10 Pd1 Pb6 -37.51(5)
Pb4 Pb10 Pd1 Pb6 106.43(6)
Pb9 Pb10 Pd1 Pb6 178.97(7)
Pb5 Pb10 Pd1 Pb6 34.50(4)
Pb12 Pb10 Pd1 Pb6 -109.77(6)
Pb11 Pb10 Pd1 Pb1 -106.66(7)
Pb4 Pb10 Pd1 Pb1 37.28(5)
Pb9 Pb10 Pd1 Pb1 109.82(6)
Pb5 Pb10 Pd1 Pb1 -34.65(5)
Pb12 Pb10 Pd1 Pb1 -178.92(7)
Pb11 Pb10 Pd1 Pb5 -72.01(4)
Pb4 Pb10 Pd1 Pb5 71.94(4)
Pb9 Pb10 Pd1 Pb5 144.47(5)
Pb12 Pb10 Pd1 Pb5 -144.26(5)
Pb3 Pb4 Pd1 Pb9 -73.30(5)
Pb10 Pb4 Pd1 Pb9 72.54(5)
Pb1 Pb4 Pd1 Pb9 -145.62(5)
Pb5 Pb4 Pd1 Pb9 144.12(5)
Pb3 Pb4 Pd1 Pb12 -109.32(7)
Pb10 Pb4 Pd1 Pb12 36.52(5)
Pb1 Pb4 Pd1 Pb12 178.36(7)
Pb9 Pb4 Pd1 Pb12 -36.02(6)
Pb5 Pb4 Pd1 Pb12 108.10(6)
Pb3 Pb4 Pd1 Pb7 105(3)
Pb10 Pb4 Pd1 Pb7 -110(3)
Pb1 Pb4 Pd1 Pb7 32(2)
Pb9 Pb4 Pd1 Pb7 178(100)
Pb5 Pb4 Pd1 Pb7 -38(2)
Pb10 Pb4 Pd1 Pb3 145.84(6)
Pb1 Pb4 Pd1 Pb3 -72.32(4)
Pb9 Pb4 Pd1 Pb3 73.30(5)
Pb5 Pb4 Pd1 Pb3 -142.58(5)
Pb3 Pb4 Pd1 Pb8 -36.13(6)
Pb10 Pb4 Pd1 Pb8 109.72(7)
Pb1 Pb4 Pd1 Pb8 -108.44(7)
Pb9 Pb4 Pd1 Pb8 37.18(6)
Pb5 Pb4 Pd1 Pb8 -178.71(7)
Pb3 Pb4 Pd1 Pb11 178.26(8)
Pb10 Pb4 Pd1 Pb11 -35.90(5)
Pb1 Pb4 Pd1 Pb11 105.94(7)
Pb9 Pb4 Pd1 Pb11 -108.44(7)
Pb5 Pb4 Pd1 Pb11 35.68(5)
Pb3 Pb4 Pd1 Pb2 36.33(5)
Pb10 Pb4 Pd1 Pb2 -177.82(8)
Pb1 Pb4 Pd1 Pb2 -35.98(5)
Pb9 Pb4 Pd1 Pb2 109.64(7)
Pb5 Pb4 Pd1 Pb2 -106.25(7)
Pb3 Pb4 Pd1 Pb10 -145.84(6)
Pb1 Pb4 Pd1 Pb10 141.84(5)
Pb9 Pb4 Pd1 Pb10 -72.54(5)
Pb5 Pb4 Pd1 Pb10 71.58(4)
Pb3 Pb4 Pd1 Pb6 107.25(6)
Pb10 Pb4 Pd1 Pb6 -106.91(6)
Pb1 Pb4 Pd1 Pb6 34.93(4)
Pb9 Pb4 Pd1 Pb6 -179.45(7)
Pb5 Pb4 Pd1 Pb6 -35.34(4)
Pb3 Pb4 Pd1 Pb1 72.32(4)
Pb10 Pb4 Pd1 Pb1 -141.84(5)
Pb9 Pb4 Pd1 Pb1 145.62(5)
Pb5 Pb4 Pd1 Pb1 -70.27(4)
Pb3 Pb4 Pd1 Pb5 142.58(5)
Pb10 Pb4 Pd1 Pb5 -71.58(4)
Pb1 Pb4 Pd1 Pb5 70.27(4)
Pb9 Pb4 Pd1 Pb5 -144.12(5)
Pb1 Pb6 Pd1 Pb9 -58(3)
Pb5 Pb6 Pd1 Pb9 13(3)
Pb11 Pb6 Pd1 Pb9 85(3)
Pb2 Pb6 Pd1 Pb9 -131(3)
Pb7 Pb6 Pd1 Pb9 157(3)
Pb1 Pb6 Pd1 Pb12 -178.47(7)
Pb5 Pb6 Pd1 Pb12 -107.37(6)
Pb11 Pb6 Pd1 Pb12 -34.95(5)
Pb2 Pb6 Pd1 Pb12 109.15(7)
Pb7 Pb6 Pd1 Pb12 36.88(5)
Pb1 Pb6 Pd1 Pb7 144.66(4)
Pb5 Pb6 Pd1 Pb7 -144.25(4)
Pb11 Pb6 Pd1 Pb7 -71.83(4)
Pb2 Pb6 Pd1 Pb7 72.27(4)
Pb1 Pb6 Pd1 Pb3 35.51(5)
Pb5 Pb6 Pd1 Pb3 106.60(6)
Pb11 Pb6 Pd1 Pb3 179.02(7)
Pb2 Pb6 Pd1 Pb3 -36.88(5)
Pb7 Pb6 Pd1 Pb3 -109.15(6)
Pb1 Pb6 Pd1 Pb8 108.11(6)
Pb5 Pb6 Pd1 Pb8 179.21(7)
Pb11 Pb6 Pd1 Pb8 -108.37(6)
Pb2 Pb6 Pd1 Pb8 35.73(5)
Pb7 Pb6 Pd1 Pb8 -36.54(5)
Pb1 Pb6 Pd1 Pb11 -143.51(5)
Pb5 Pb6 Pd1 Pb11 -72.42(4)
Pb2 Pb6 Pd1 Pb11 144.10(5)
Pb7 Pb6 Pd1 Pb11 71.83(4)
Pb1 Pb6 Pd1 Pb2 72.39(4)
Pb5 Pb6 Pd1 Pb2 143.48(4)
Pb11 Pb6 Pd1 Pb2 -144.10(5)
Pb7 Pb6 Pd1 Pb2 -72.27(4)
Pb1 Pb6 Pd1 Pb10 -105.98(6)
Pb5 Pb6 Pd1 Pb10 -34.88(4)
Pb11 Pb6 Pd1 Pb10 37.53(4)
Pb2 Pb6 Pd1 Pb10 -178.37(7)
Pb7 Pb6 Pd1 Pb10 109.37(6)
Pb1 Pb6 Pd1 Pb4 -35.27(4)
Pb5 Pb6 Pd1 Pb4 35.82(4)
Pb11 Pb6 Pd1 Pb4 108.24(6)
Pb2 Pb6 Pd1 Pb4 -107.66(6)
Pb7 Pb6 Pd1 Pb4 -179.93(7)
Pb5 Pb6 Pd1 Pb1 71.09(3)
Pb11 Pb6 Pd1 Pb1 143.51(5)
Pb2 Pb6 Pd1 Pb1 -72.39(4)
Pb7 Pb6 Pd1 Pb1 -144.66(4)
Pb1 Pb6 Pd1 Pb5 -71.09(3)
Pb11 Pb6 Pd1 Pb5 72.42(4)
Pb2 Pb6 Pd1 Pb5 -143.48(4)
Pb7 Pb6 Pd1 Pb5 144.25(4)
Pb6 Pb1 Pd1 Pb9 178.79(7)
Pb5 Pb1 Pd1 Pb9 107.43(6)
Pb4 Pb1 Pd1 Pb9 34.88(5)
Pb3 Pb1 Pd1 Pb9 -37.11(5)
Pb2 Pb1 Pd1 Pb9 -108.78(7)
Pb6 Pb1 Pd1 Pb12 66(2)
Pb5 Pb1 Pd1 Pb12 -6(2)
Pb4 Pb1 Pd1 Pb12 -78(2)
Pb3 Pb1 Pd1 Pb12 -150(3)
Pb2 Pb1 Pd1 Pb12 138(3)
Pb6 Pb1 Pd1 Pb7 -35.28(5)
Pb5 Pb1 Pd1 Pb7 -106.64(6)
Pb4 Pb1 Pd1 Pb7 -179.19(7)
Pb3 Pb1 Pd1 Pb7 108.82(6)
Pb2 Pb1 Pd1 Pb7 37.15(5)
Pb6 Pb1 Pd1 Pb3 -144.10(5)
Pb5 Pb1 Pd1 Pb3 144.54(5)
Pb4 Pb1 Pd1 Pb3 71.99(4)
Pb2 Pb1 Pd1 Pb3 -71.67(4)
Pb6 Pb1 Pd1 Pb8 -107.85(6)
Pb5 Pb1 Pd1 Pb8 -179.21(7)
Pb4 Pb1 Pd1 Pb8 108.24(7)
Pb3 Pb1 Pd1 Pb8 36.25(5)
Pb2 Pb1 Pd1 Pb8 -35.42(5)
Pb6 Pb1 Pd1 Pb11 35.83(4)
Pb5 Pb1 Pd1 Pb11 -35.54(4)
Pb4 Pb1 Pd1 Pb11 -108.09(6)
Pb3 Pb1 Pd1 Pb11 179.93(7)
Pb2 Pb1 Pd1 Pb11 108.25(6)
Pb6 Pb1 Pd1 Pb2 -72.43(4)
Pb5 Pb1 Pd1 Pb2 -143.79(5)
Pb4 Pb1 Pd1 Pb2 143.66(5)
Pb3 Pb1 Pd1 Pb2 71.67(4)
Pb6 Pb1 Pd1 Pb10 106.47(6)
Pb5 Pb1 Pd1 Pb10 35.11(5)
Pb4 Pb1 Pd1 Pb10 -37.44(5)
Pb3 Pb1 Pd1 Pb10 -109.43(6)
Pb2 Pb1 Pd1 Pb10 178.89(7)
Pb6 Pb1 Pd1 Pb4 143.91(5)
Pb5 Pb1 Pd1 Pb4 72.55(3)
Pb3 Pb1 Pd1 Pb4 -71.99(4)
Pb2 Pb1 Pd1 Pb4 -143.66(5)
Pb5 Pb1 Pd1 Pb6 -71.36(3)
Pb4 Pb1 Pd1 Pb6 -143.91(5)
Pb3 Pb1 Pd1 Pb6 144.10(5)
Pb2 Pb1 Pd1 Pb6 72.43(4)
Pb6 Pb1 Pd1 Pb5 71.36(3)
Pb4 Pb1 Pd1 Pb5 -72.55(3)
Pb3 Pb1 Pd1 Pb5 -144.54(5)
Pb2 Pb1 Pd1 Pb5 143.79(5)
Pb1 Pb5 Pd1 Pb9 -108.26(6)
Pb6 Pb5 Pd1 Pb9 -179.69(7)
Pb10 Pb5 Pd1 Pb9 35.86(5)
Pb11 Pb5 Pd1 Pb9 107.93(7)
Pb4 Pb5 Pd1 Pb9 -36.22(5)
Pb1 Pb5 Pd1 Pb12 179.84(7)
Pb6 Pb5 Pd1 Pb12 108.40(6)
Pb10 Pb5 Pd1 Pb12 -36.05(5)
Pb11 Pb5 Pd1 Pb12 36.02(5)
Pb4 Pb5 Pd1 Pb12 -108.13(7)
Pb1 Pb5 Pd1 Pb7 107.03(6)
Pb6 Pb5 Pd1 Pb7 35.60(5)
Pb10 Pb5 Pd1 Pb7 -108.85(6)
Pb11 Pb5 Pd1 Pb7 -36.78(5)
Pb4 Pb5 Pd1 Pb7 179.07(7)
Pb1 Pb5 Pd1 Pb3 -35.09(5)
Pb6 Pb5 Pd1 Pb3 -106.53(6)
Pb10 Pb5 Pd1 Pb3 109.02(7)
Pb11 Pb5 Pd1 Pb3 -178.91(7)
Pb4 Pb5 Pd1 Pb3 36.94(5)
Pb1 Pb5 Pd1 Pb8 36(3)
Pb6 Pb5 Pd1 Pb8 -36(3)
Pb10 Pb5 Pd1 Pb8 180(100)
Pb11 Pb5 Pd1 Pb8 -108(3)
Pb4 Pb5 Pd1 Pb8 108(3)
Pb1 Pb5 Pd1 Pb11 143.82(5)
Pb6 Pb5 Pd1 Pb11 72.38(4)
Pb10 Pb5 Pd1 Pb11 -72.07(4)
Pb4 Pb5 Pd1 Pb11 -144.15(5)
Pb1 Pb5 Pd1 Pb2 35.56(4)
Pb6 Pb5 Pd1 Pb2 -35.87(4)
Pb10 Pb5 Pd1 Pb2 179.68(7)
Pb11 Pb5 Pd1 Pb2 -108.25(6)
Pb4 Pb5 Pd1 Pb2 107.60(6)
Pb1 Pb5 Pd1 Pb10 -144.12(5)
Pb6 Pb5 Pd1 Pb10 144.45(4)
Pb11 Pb5 Pd1 Pb10 72.07(4)
Pb4 Pb5 Pd1 Pb10 -72.08(4)
Pb1 Pb5 Pd1 Pb4 -72.04(4)
Pb6 Pb5 Pd1 Pb4 -143.47(5)
Pb10 Pb5 Pd1 Pb4 72.08(4)
Pb11 Pb5 Pd1 Pb4 144.15(5)
Pb1 Pb5 Pd1 Pb6 71.43(4)
Pb10 Pb5 Pd1 Pb6 -144.45(4)
Pb11 Pb5 Pd1 Pb6 -72.38(4)
Pb4 Pb5 Pd1 Pb6 143.47(5)
Pb6 Pb5 Pd1 Pb1 -71.43(4)
Pb10 Pb5 Pd1 Pb1 144.12(5)
Pb11 Pb5 Pd1 Pb1 -143.82(5)
Pb4 Pb5 Pd1 Pb1 72.04(4)
C22 C21 N21 C32 166(2)
C22 C21 N21 C33 -71(3)
C22 C21 N21 K21 48(2)
O34 K21 N21 C32 105.7(14)
O24 K21 N21 C32 -144.8(12)
O30 K21 N21 C32 -9.2(12)
O36 K21 N21 C32 99.0(13)
O28 K21 N21 C32 -19.7(14)
O22 K21 N21 C32 -135.1(14)
N22 K21 N21 C32 -23(31)
O34 K21 N21 C21 -135.4(15)
O24 K21 N21 C21 -25.9(15)
O30 K21 N21 C21 109.7(14)
O36 K21 N21 C21 -142.0(13)
O28 K21 N21 C21 99.2(14)
O22 K21 N21 C21 -16.2(13)
N22 K21 N21 C21 95(30)
O34 K21 N21 C33 -16.7(12)
O24 K21 N21 C33 92.8(14)
O30 K21 N21 C33 -131.6(15)
O36 K21 N21 C33 -23.3(15)
O28 K21 N21 C33 -142.1(13)
O22 K21 N21 C33 102.5(14)
N22 K21 N21 C33 -146(30)
N21 C21 C22 O22 -67(3)
O34 K21 N22 C26 101.0(15)
O24 K21 N22 C26 -8.4(14)
O30 K21 N22 C26 -144.4(14)
O36 K21 N22 C26 106.8(16)
O28 K21 N22 C26 -134.0(16)
O22 K21 N22 C26 -19.1(17)
N21 K21 N22 C26 -130(30)
O34 K21 N22 C27 -138.1(16)
O24 K21 N22 C27 112.5(17)
O30 K21 N22 C27 -23.5(18)
O36 K21 N22 C27 -132.3(18)
O28 K21 N22 C27 -13.1(15)
O22 K21 N22 C27 101.8(17)
N21 K21 N22 C27 -9(31)
O34 K21 N22 C38 -20.5(17)
O24 K21 N22 C38 -130.0(17)
O30 K21 N22 C38 94.0(16)
O36 K21 N22 C38 -14.8(15)
O28 K21 N22 C38 104.4(16)
O22 K21 N22 C38 -140.7(15)
N21 K21 N22 C38 108(30)
C21 C22 O22 C23 176.4(18)
C21 C22 O22 K21 48(2)
O34 K21 O22 C23 -94.8(15)
O24 K21 O22 C23 25.3(15)
O30 K21 O22 C23 168.6(15)
O36 K21 O22 C23 -39.9(17)
O28 K21 O22 C23 108.1(15)
N21 K21 O22 C23 -144.9(16)
N22 K21 O22 C23 36.1(17)
O34 K21 O22 C22 34.1(16)
O24 K21 O22 C22 154.2(17)
O30 K21 O22 C22 -62.6(16)
O36 K21 O22 C22 89.0(17)
O28 K21 O22 C22 -123.0(16)
N21 K21 O22 C22 -16.1(15)
N22 K21 O22 C22 165.0(16)
C22 O22 C23 C24 174.4(19)
K21 O22 C23 C24 -55(2)
O22 C23 C24 O24 62(3)
C23 C24 O24 C25 -177(2)
C23 C24 O24 K21 -37(2)
O34 K21 O24 C24 87.3(16)
O30 K21 O24 C24 -64.0(18)
O36 K21 O24 C24 144.7(15)
O28 K21 O24 C24 -117.0(15)
O22 K21 O24 C24 6.3(15)
N21 K21 O24 C24 16.1(17)
N22 K21 O24 C24 -162.9(17)
O34 K21 O24 C25 -132.6(13)
O30 K21 O24 C25 76.1(16)
O36 K21 O24 C25 -75.2(14)
O28 K21 O24 C25 23.1(14)
O22 K21 O24 C25 146.3(15)
N21 K21 O24 C25 156.2(13)
N22 K21 O24 C25 -22.9(14)
C24 O24 C25 C26 -164(2)
K21 O24 C25 C26 55(2)
O24 C25 C26 N22 -64(3)
C27 N22 C26 C25 -82(3)
C38 N22 C26 C25 161(2)
K21 N22 C26 C25 40(3)
C26 N22 C27 C28 165(2)
C38 N22 C27 C28 -76(3)
K21 N22 C27 C28 43(3)
N22 C27 C28 O28 -61(3)
C27 C28 O28 C29 -178(2)
C27 C28 O28 K21 46(3)
O34 K21 O28 C29 -45.1(16)
O24 K21 O28 C29 164.0(14)
O30 K21 O28 C29 19.5(14)
O36 K21 O28 C29 -99.7(14)
O22 K21 O28 C29 103.2(14)
N21 K21 O28 C29 30.3(15)
N22 K21 O28 C29 -149.8(15)
O34 K21 O28 C28 86.6(16)
O24 K21 O28 C28 -64.3(16)
O30 K21 O28 C28 151.2(17)
O36 K21 O28 C28 32.1(16)
O22 K21 O28 C28 -125.1(16)
N21 K21 O28 C28 162.1(15)
N22 K21 O28 C28 -18.0(15)
C28 O28 C29 C30 175.4(19)
K21 O28 C29 C30 -48(2)
O28 C29 C30 O30 61(2)
C29 C30 O30 C31 -177.0(17)
C29 C30 O30 K21 -44(2)
O34 K21 O30 C30 153.0(15)
O24 K21 O30 C30 -51.7(18)
O36 K21 O30 C30 95.3(15)
O28 K21 O30 C30 14.7(14)
O22 K21 O30 C30 -108.0(15)
N21 K21 O30 C30 -154.4(16)
N22 K21 O30 C30 25.3(16)
O34 K21 O30 C31 -74.6(13)
O24 K21 O30 C31 80.7(15)
O36 K21 O30 C31 -132.4(12)
O28 K21 O30 C31 147.1(14)
O22 K21 O30 C31 24.4(13)
N21 K21 O30 C31 -22.1(12)
N22 K21 O30 C31 157.7(12)
C30 O30 C31 C32 -171.6(18)
K21 O30 C31 C32 53(2)
O30 C31 C32 N21 -68(3)
C21 N21 C32 C31 -75(3)
C33 N21 C32 C31 164(2)
K21 N21 C32 C31 43(2)
C32 N21 C33 C34 -74(2)
C21 N21 C33 C34 164.4(18)
K21 N21 C33 C34 45.7(19)
N21 C33 C34 O34 -61(2)
C33 C34 O34 C35 -161.5(17)
C33 C34 O34 K21 46(2)
O24 K21 O34 C35 83.4(14)
O30 K21 O34 C35 -114.0(14)
O36 K21 O34 C35 6.5(13)
O28 K21 O34 C35 -63.2(15)
O22 K21 O34 C35 142.8(13)
N21 K21 O34 C35 -166.8(15)
N22 K21 O34 C35 12.3(15)
O24 K21 O34 C34 -125.1(14)
O30 K21 O34 C34 37.5(15)
O36 K21 O34 C34 158.0(15)
O28 K21 O34 C34 88.3(15)
O22 K21 O34 C34 -65.7(14)
N21 K21 O34 C34 -15.3(14)
N22 K21 O34 C34 163.8(14)
C34 O34 C35 C36 168.7(18)
K21 O34 C35 C36 -38(2)
O34 C35 C36 O36 65(2)
C35 C36 O36 C37 174.1(19)
C35 C36 O36 K21 -58.3(18)
O34 K21 O36 C36 26.9(12)
O24 K21 O36 C36 -95.1(12)
O30 K21 O36 C36 104.8(12)
O28 K21 O36 C36 163.0(12)
O22 K21 O36 C36 -43.2(14)
N21 K21 O36 C36 33.6(13)
N22 K21 O36 C36 -147.3(13)
O34 K21 O36 C37 152.3(17)
O24 K21 O36 C37 30.3(17)
O30 K21 O36 C37 -129.8(16)
O28 K21 O36 C37 -71.7(16)
O22 K21 O36 C37 82.1(17)
N21 K21 O36 C37 159.0(16)
N22 K21 O36 C37 -22.0(16)
C36 O36 C37 C38 -179.0(18)
K21 O36 C37 C38 56(2)
C26 N22 C38 C37 -73(3)
C27 N22 C38 C37 168.4(19)
K21 N22 C38 C37 49(2)
O36 C37 C38 N22 -72(2)
C42 C41 N41 C52 166.2(17)
C42 C41 N41 C53 -78(2)
C42 C41 N41 K41 44.2(18)
O54 K41 N41 C52 109.7(13)
O42 K41 N41 C52 -135.7(13)
O50 K41 N41 C52 -11.5(12)
O44 K41 N41 C52 -142.2(12)
O56 K41 N41 C52 103.5(12)
O48 K41 N41 C52 -18.2(14)
N42 K41 N41 C52 -12(53)
O54 K41 N41 C41 -128.7(12)
O42 K41 N41 C41 -14.0(10)
O50 K41 N41 C41 110.2(12)
O44 K41 N41 C41 -20.6(13)
O56 K41 N41 C41 -134.8(11)
O48 K41 N41 C41 103.5(11)
N42 K41 N41 C41 109(53)
O54 K41 N41 C53 -8.4(11)
O42 K41 N41 C53 106.3(12)
O50 K41 N41 C53 -129.5(13)
O44 K41 N41 C53 99.7(12)
O56 K41 N41 C53 -14.5(13)
O48 K41 N41 C53 -136.2(12)
N42 K41 N41 C53 -130(52)
N41 C41 C42 O42 -60(2)
O54 K41 N42 C47 -137.5(13)
O42 K41 N42 C47 107.3(13)
O50 K41 N42 C47 -16.6(14)
O44 K41 N42 C47 114.4(14)
O56 K41 N42 C47 -131.9(14)
O48 K41 N42 C47 -9.8(12)
N41 K41 N42 C47 -16(53)
O54 K41 N42 C58 -18.1(13)
O42 K41 N42 C58 -133.3(11)
O50 K41 N42 C58 102.8(12)
O44 K41 N42 C58 -126.3(12)
O56 K41 N42 C58 -12.5(10)
O48 K41 N42 C58 109.5(12)
N41 K41 N42 C58 104(53)
O54 K41 N42 C46 103.1(13)
O42 K41 N42 C46 -12.0(14)
O50 K41 N42 C46 -136.0(12)
O44 K41 N42 C46 -5.0(12)
O56 K41 N42 C46 108.7(14)
O48 K41 N42 C46 -129.2(14)
N41 K41 N42 C46 -135(52)
C41 C42 O42 C43 -169.7(17)
C41 C42 O42 K41 44.5(19)
O54 K41 O42 C43 -108.4(14)
O50 K41 O42 C43 152.5(14)
O44 K41 O42 C43 12.4(13)
O56 K41 O42 C43 -54.5(15)
O48 K41 O42 C43 92.1(14)
N41 K41 O42 C43 -161.1(15)
N42 K41 O42 C43 19.4(15)
O54 K41 O42 C42 37.2(12)
O50 K41 O42 C42 -61.9(12)
O44 K41 O42 C42 158.0(13)
O56 K41 O42 C42 91.1(12)
O48 K41 O42 C42 -122.4(12)
N41 K41 O42 C42 -15.5(11)
N42 K41 O42 C42 165.0(11)
C42 O42 C43 C44 170.8(17)
K41 O42 C43 C44 -42(2)
O42 C43 C44 O44 63(2)
C43 C44 O44 C45 -179.5(19)
C43 C44 O44 K41 -51(2)
O54 K41 O44 C45 -136.0(14)
O42 K41 O44 C45 146.3(15)
O50 K41 O44 C45 75.9(16)
O56 K41 O44 C45 -79.1(14)
O48 K41 O44 C45 19.7(15)
N41 K41 O44 C45 152.9(14)
N42 K41 O44 C45 -26.7(14)
O54 K41 O44 C44 98.3(14)
O42 K41 O44 C44 20.6(13)
O50 K41 O44 C44 -49.8(16)
O56 K41 O44 C44 155.2(14)
O48 K41 O44 C44 -106.0(14)
N41 K41 O44 C44 27.1(15)
N42 K41 O44 C44 -152.4(15)
C44 O44 C45 C46 -173.2(19)
K41 O44 C45 C46 59(2)
O44 C45 C46 N42 -64(3)
C47 N42 C46 C45 -85(2)
C58 N42 C46 C45 153.0(19)
K41 N42 C46 C45 34(2)
C58 N42 C47 C48 -76(2)
C46 N42 C47 C48 160.7(19)
K41 N42 C47 C48 42(2)
N42 C47 C48 O48 -65(2)
C47 C48 O48 C49 -174.3(15)
C47 C48 O48 K41 53.8(19)
O54 K41 O48 C48 80.1(14)
O42 K41 O48 C48 -129.4(12)
O50 K41 O48 C48 150.6(13)
O44 K41 O48 C48 -69.2(13)
O56 K41 O48 C48 25.1(13)
N41 K41 O48 C48 157.3(12)
N42 K41 O48 C48 -22.6(12)
O54 K41 O48 C49 -52.6(14)
O42 K41 O48 C49 97.9(12)
O50 K41 O48 C49 17.9(11)
O44 K41 O48 C49 158.1(11)
O56 K41 O48 C49 -107.6(12)
N41 K41 O48 C49 24.6(13)
N42 K41 O48 C49 -155.3(13)
C48 O48 C49 C50 176.3(15)
K41 O48 C49 C50 -49.5(16)
O48 C49 C50 O50 65.9(19)
C49 C50 O50 C51 175.9(15)
C49 C50 O50 K41 -47.9(17)
O54 K41 O50 C50 154.0(13)
O42 K41 O50 C50 -110.1(13)
O44 K41 O50 C50 -53.9(15)
O56 K41 O50 C50 95.1(13)
O48 K41 O50 C50 16.3(12)
N41 K41 O50 C50 -156.9(14)
N42 K41 O50 C50 23.0(14)
O54 K41 O50 C51 -73.3(13)
O42 K41 O50 C51 22.6(13)
O44 K41 O50 C51 78.8(14)
O56 K41 O50 C51 -132.1(12)
O48 K41 O50 C51 149.1(14)
N41 K41 O50 C51 -24.2(12)
N42 K41 O50 C51 155.8(12)
C50 O50 C51 C52 -168.9(15)
K41 O50 C51 C52 55.6(18)
C41 N41 C52 C51 -78(2)
C53 N41 C52 C51 163.8(19)
K41 N41 C52 C51 43(2)
O50 C51 C52 N41 -66(2)
C52 N41 C53 C54 -85(2)
C41 N41 C53 C54 156.0(18)
K41 N41 C53 C54 36(2)
N41 C53 C54 O54 -59(2)
C53 C54 O54 C55 -162.6(17)
C53 C54 O54 K41 51.5(19)
O42 K41 O54 C55 144.2(14)
O50 K41 O54 C55 -115.3(14)
O44 K41 O54 C55 85.7(14)
O56 K41 O54 C55 10.4(13)
O48 K41 O54 C55 -59.2(16)
N41 K41 O54 C55 -163.5(15)
N42 K41 O54 C55 16.0(15)
O42 K41 O54 C54 -73.9(12)
O50 K41 O54 C54 26.6(13)
O44 K41 O54 C54 -132.4(12)
O56 K41 O54 C54 152.3(13)
O48 K41 O54 C54 82.7(14)
N41 K41 O54 C54 -21.6(12)
N42 K41 O54 C54 157.9(12)
C54 O54 C55 C56 178.0(16)
K41 O54 C55 C56 -38(2)
O54 C55 C56 O56 61(2)
C55 C56 O56 C57 173.3(18)
C55 C56 O56 K41 -52.4(19)
O54 K41 O56 C57 153.2(13)
O42 K41 O56 C57 84.6(13)
O50 K41 O56 C57 -128.4(12)
O44 K41 O56 C57 31.4(12)
O48 K41 O56 C57 -68.8(12)
N41 K41 O56 C57 159.4(11)
N42 K41 O56 C57 -21.1(12)
O54 K41 O56 C56 20.3(12)
O42 K41 O56 C56 -48.3(14)
O50 K41 O56 C56 98.6(13)
O44 K41 O56 C56 -101.5(13)
O48 K41 O56 C56 158.3(12)
N41 K41 O56 C56 26.5(13)
N42 K41 O56 C56 -154.1(13)
C56 O56 C57 C58 -177.5(16)
K41 O56 C57 C58 52.4(18)
C47 N42 C58 C57 164.7(18)
C46 N42 C58 C57 -74(2)
K41 N42 C58 C57 45.9(19)
O56 C57 C58 N42 -68(2)
C67 C61 C62 C63 180.0(3)
C66 C61 C62 C63 -0.1(3)
C61 C62 C63 C64 -0.1(3)
C62 C63 C64 C65 0.2(7)
C63 C64 C65 C66 -0.2(9)
C67 C61 C66 C65 -179.9(5)
C62 C61 C66 C65 0.1(7)
C64 C65 C66 C61 0.0(9)
